data_1551052
loop_
_publ_author_name
'Pucino, Margherita'
'Allouche, Florian'
'Gordon, Christopher P.'
'W\"orle, Michael'
'Mougel, Victor'
'Coperet, Christophe'

_publ_section_title
;
 Reactive Coordinatively Saturated Mo(III) Complex: Exploiting the
 Adaptive Hapticity of Tris(tert-butoxy)silanolate Ligands
;
_journal_name_full 'Chemical Science'
_journal_paper_doi 10.1039/C9SC01955C
_journal_year 2019
_chemical_formula_moiety 'C36 H81 Mo O13 Si3'
_chemical_formula_sum 'C36 H81 Mo O13 Si3'
_chemical_formula_weight 902.21
_chemical_name_systematic '[Mo(O)(TBOS)3]'
_space_group_crystal_system monoclinic
_space_group_IT_number 14
_space_group_name_Hall '-P 2ybc'
_space_group_name_H-M_alt 'P 1 21/c 1'
_symmetry_space_group_name_Hall '-P 2ybc'
_symmetry_space_group_name_H-M 'P 1 21/c 1'
_atom_sites_solution_hydrogens geom
_atom_sites_solution_primary dual
_audit_creation_date 2017-09-19
_audit_creation_method
;
Olex2 1.2
(compiled 2017.08.10 svn.r3458 for OlexSys, GUI svn.r5381)
;
_audit_update_record
;
2018-03-01 deposited with the CCDC.    2019-05-14 downloaded from the CCDC.
;
_cell_angle_alpha 90
_cell_angle_beta 103.0700(10)
_cell_angle_gamma 90
_cell_formula_units_Z 12
_cell_length_a 18.0787(5)
_cell_length_b 23.6043(8)
_cell_length_c 36.5549(12)
_cell_measurement_reflns_used 9586
_cell_measurement_temperature 100(2)
_cell_measurement_theta_max 26.47
_cell_measurement_theta_min 2.34
_cell_volume 15195.2(8)
_computing_cell_refinement 'SAINT v8.34A (Bruker, 2013)'
_computing_data_reduction 'SAINT v8.34A (Bruker, 2013)'
_computing_molecular_graphics 'Olex2 (Dolomanov et al., 2009)'
_computing_publication_material 'Olex2 (Dolomanov et al., 2009)'
_computing_structure_refinement 'ShelXL (Sheldrick, 2015)'
_computing_structure_solution 'ShelXT (Sheldrick, 2015)'
_diffrn_ambient_temperature 100(2)
_diffrn_detector_area_resol_mean 7.9
_diffrn_detector_type 'CCD area detector'
_diffrn_measured_fraction_theta_full 0.999
_diffrn_measured_fraction_theta_max 0.999
_diffrn_measurement_device 'three-circle diffractometer'
_diffrn_measurement_device_type 'Bruker APEX-II CCD'
_diffrn_measurement_method '\f and \w scans'
_diffrn_radiation_type MoK\a
_diffrn_radiation_wavelength 0.71073
_diffrn_reflns_av_R_equivalents 0.0652
_diffrn_reflns_av_unetI/netI 0.0334
_diffrn_reflns_Laue_measured_fraction_full 0.999
_diffrn_reflns_Laue_measured_fraction_max 0.999
_diffrn_reflns_limit_h_max 21
_diffrn_reflns_limit_h_min -21
_diffrn_reflns_limit_k_max 28
_diffrn_reflns_limit_k_min -28
_diffrn_reflns_limit_l_max 43
_diffrn_reflns_limit_l_min -43
_diffrn_reflns_number 308685
_diffrn_reflns_point_group_measured_fraction_full 0.999
_diffrn_reflns_point_group_measured_fraction_max 0.999
_diffrn_reflns_theta_full 25.027
_diffrn_reflns_theta_max 25.027
_diffrn_reflns_theta_min 2.223
_diffrn_standards_number 0
_exptl_absorpt_coefficient_mu 0.380
_exptl_absorpt_correction_T_max 0.8620
_exptl_absorpt_correction_T_min 0.8203
_exptl_absorpt_correction_type multi-scan
_exptl_absorpt_process_details
;
SADABS-2012/1 (Bruker,2012) was used for absorption correction.
wR2(int) was 0.0708 before and 0.0659 after correction.
The Ratio of minimum to maximum transmission is 0.9516.
The \l/2 correction factor is 0.0015.
;
_exptl_crystal_colour red
_exptl_crystal_colour_primary red
_exptl_crystal_density_diffrn 1.183
_exptl_crystal_description needle
_exptl_crystal_F_000 5820
_exptl_crystal_preparation 'reaction of Mo[OSi(OtBu)3]3 with CO2'
_exptl_crystal_recrystallization_method 'slow evaporation of a solution in pentane at -40 degrees Celsius'
_exptl_crystal_size_max 0.2
_exptl_crystal_size_mid 0.12
_exptl_crystal_size_min 0.12
_refine_diff_density_max 2.035
_refine_diff_density_min -1.506
_refine_diff_density_rms 0.074
_refine_ls_extinction_method none
_refine_ls_goodness_of_fit_ref 1.023
_refine_ls_hydrogen_treatment constr
_refine_ls_matrix_type full
_refine_ls_number_parameters 1509
_refine_ls_number_reflns 26833
_refine_ls_number_restraints 144
_refine_ls_restrained_S_all 1.024
_refine_ls_R_factor_all 0.0638
_refine_ls_R_factor_gt 0.0444
_refine_ls_shift/su_max 0.003
_refine_ls_shift/su_mean 0.000
_refine_ls_structure_factor_coef Fsqd
_refine_ls_weighting_details 'w=1/[\s^2^(Fo^2^)+(0.0300P)^2^+37.4893P] where P=(Fo^2^+2Fc^2^)/3'
_refine_ls_weighting_scheme calc
_refine_ls_wR_factor_gt 0.0920
_refine_ls_wR_factor_ref 0.1013
_reflns_Friedel_coverage 0.000
_reflns_number_gt 21292
_reflns_number_total 26833
_reflns_threshold_expression 'I > 2\s(I)'
_cod_data_source_file c9sc01955c2.cif
_cod_data_source_block fa
_cod_original_cell_volume 15195.1(8)
_cod_database_code 1551052
_shelx_shelxl_version_number 2014/7
_shelx_space_group_comment
;
The symmetry employed for this shelxl refinement is uniquely defined
by the following loop, which should always be used as a source of
symmetry information in preference to the above space-group names.
They are only intended as comments.
;
_olex2_refinement_description
;
1. Fixed Uiso
 At 1.5 times of:
  All C(H,H,H) groups
2. Uiso/Uaniso restraints and constraints
Uanis(C49B) \\sim Ueq, Uanis(C51A) \\sim Ueq, Uanis(C0AA) \\sim Ueq,
Uanis(C52A) \\sim Ueq, Uanis(C49A) \\sim Ueq, Uanis(C50B) \\sim Ueq,
Uanis(C51B) \\sim Ueq, Uanis(C52B) \\sim Ueq, Uanis(C53A) \\sim Ueq,
Uanis(C56A) \\sim Ueq, Uanis(C54A) \\sim Ueq, Uanis(C55B) \\sim Ueq,
Uanis(C53B) \\sim Ueq, Uanis(C55A) \\sim Ueq, Uanis(C54B) \\sim Ueq,
Uanis(C56B) \\sim Ueq, Uanis(C45A) \\sim Ueq, Uanis(C48B) \\sim Ueq,
Uanis(C47B) \\sim Ueq, Uanis(C48A) \\sim Ueq, Uanis(C45B) \\sim Ueq,
Uanis(C46B) \\sim Ueq, Uanis(C46A) \\sim Ueq, Uanis(C47A) \\sim Ueq: with sigma
of 0.001 and sigma for terminal atoms of 0.001
Uanis(Si5) = Uanis(O24A) = Uanis(O23A) = Uanis(O22A) = Uanis(C49B) =
Uanis(C53A) = Uanis(C45A) = Uanis(C51A) = Uanis(C48B) = Uanis(C0AA) =
Uanis(C56A) = Uanis(C54A) = Uanis(C55B) = Uanis(C52A) = Uanis(C47B) =
Uanis(C48A) = Uanis(O22B) = Uanis(O23B) = Uanis(O24B) = Uanis(C53B) =
Uanis(C49A) = Uanis(C45B) = Uanis(C50B) = Uanis(C51B) = Uanis(C52B) =
Uanis(C46B) = Uanis(C46A) = Uanis(C47A) = Uanis(C55A) = Uanis(C54B) =
Uanis(C56B)
3. Others
 Sof(C44B)=Sof(H44A)=Sof(H44B)=Sof(H44C)=Sof(C42B)=Sof(H42A)=Sof(H42B)=
 Sof(H42C)=Sof(C43B)=Sof(H43A)=Sof(H43B)=Sof(H43C)=1-FVAR(1)
 Sof(C42A)=Sof(H42D)=Sof(H42E)=Sof(H42F)=Sof(C43A)=Sof(H43D)=Sof(H43E)=
 Sof(H43F)=Sof(C44A)=Sof(H44D)=Sof(H44E)=Sof(H44F)=FVAR(1)
 Sof(O24A)=Sof(O23A)=Sof(O22A)=Sof(C53A)=Sof(C45A)=Sof(C51A)=Sof(H51A)=
 Sof(H51B)=Sof(H51C)=Sof(C0AA)=Sof(H0AA)=Sof(H0AB)=Sof(H0AC)=Sof(C56A)=
 Sof(H56A)=Sof(H56B)=Sof(H56C)=Sof(C54A)=Sof(H54A)=Sof(H54B)=Sof(H54C)=
 Sof(C52A)=Sof(H52A)=Sof(H52B)=Sof(H52C)=Sof(C48A)=Sof(H48G)=Sof(H48H)=
 Sof(H48I)=Sof(C49A)=Sof(C46A)=Sof(H46G)=Sof(H46H)=Sof(H46I)=Sof(C47A)=
 Sof(H47G)=Sof(H47H)=Sof(H47I)=Sof(C55A)=Sof(H55D)=Sof(H55E)=Sof(H55F)=1-FVAR(2)
 Sof(C49B)=Sof(C48B)=Sof(H48D)=Sof(H48E)=Sof(H48F)=Sof(C55B)=Sof(H55A)=
 Sof(H55B)=Sof(H55C)=Sof(C47B)=Sof(H47D)=Sof(H47E)=Sof(H47F)=Sof(O22B)=
 Sof(O23B)=Sof(O24B)=Sof(C53B)=Sof(C45B)=Sof(C50B)=Sof(H50A)=Sof(H50B)=
 Sof(H50C)=Sof(C51B)=Sof(H51D)=Sof(H51E)=Sof(H51F)=Sof(C52B)=Sof(H52D)=
 Sof(H52E)=Sof(H52F)=Sof(C46B)=Sof(H46D)=Sof(H46E)=Sof(H46F)=Sof(C54B)=
 Sof(H54D)=Sof(H54E)=Sof(H54F)=Sof(C56B)=Sof(H56D)=Sof(H56E)=Sof(H56F)=FVAR(2)
4.a Idealised Me refined as rotating group:
 C94(H94A,H94B,H94C), C60(H60A,H60B,H60C), C95(H95A,H95B,H95C), C18(H18A,H18B,
 H18C), C74(H74A,H74B,H74C), C96(H96A,H96B,H96C), C58(H58A,H58B,H58C),
 C102(H10A,H10B,H10C), C59(H59A,H59B,H59C), C20(H20A,H20B,H20C), C88(H88A,H88B,
 H88C), C22(H22A,H22B,H22C), C16(H16A,H16B,H16C), C7(H7A,H7B,H7C), C24(H24A,
 H24B,H24C), C76(H76A,H76B,H76C), C86(H86A,H86B,H86C), C75(H75A,H75B,H75C),
 C104(H10D,H10E,H10F), C79(H79A,H79B,H79C), C28(H28A,H28B,H28C), C82(H82A,H82B,
 H82C), C87(H87A,H87B,H87C), C6(H6A,H6B,H6C), C84(H84A,H84B,H84C), C100(H10G,
 H10H,H10I), C27(H27A,H27B,H27C), C26(H26A,H26B,H26C), C19(H19A,H19B,H19C),
 C14(H14A,H14B,H14C), C103(H10J,H10K,H10L), C70(H70A,H70B,H70C), C80(H80A,H80B,
 H80C), C23(H23A,H23B,H23C), C90(H90A,H90B,H90C), C99(H99A,H99B,H99C), C71(H71A,
 H71B,H71C), C8(H8A,H8B,H8C), C40(H40A,H40B,H40C), C11(H11A,H11B,H11C),
 C48(H48A,H48B,H48C), C10(H10M,H10N,H10O), C30(H30A,H30B,H30C), C31(H31A,H31B,
 H31C), C92(H92A,H92B,H92C), C72(H72A,H72B,H72C), C15(H15A,H15B,H15C), C39(H39A,
 H39B,H39C), C63(H63A,H63B,H63C), C83(H83A,H83B,H83C), C32(H32A,H32B,H32C),
 C2(H2A,H2B,H2C), C64(H64A,H64B,H64C), C66(H66A,H66B,H66C), C78(H78A,H78B,H78C),
  C98(H98A,H98B,H98C), C38(H38A,H38B,H38C), C47(H47A,H47B,H47C), C51A(H51A,H51B,
 H51C), C48B(H48D,H48E,H48F), C62(H62A,H62B,H62C), C36(H36A,H36B,H36C), C4(H4A,
 H4B,H4C), C46(H46A,H46B,H46C), C12(H12A,H12B,H12C), C0AA(H0AA,H0AB,H0AC),
 C91(H91A,H91B,H91C), C67(H67A,H67B,H67C), C56A(H56A,H56B,H56C), C54A(H54A,H54B,
 H54C), C3(H3A,H3B,H3C), C55B(H55A,H55B,H55C), C52A(H52A,H52B,H52C), C47B(H47D,
 H47E,H47F), C34(H34A,H34B,H34C), C68(H68A,H68B,H68C), C35(H35A,H35B,H35C),
 C44B(H44A,H44B,H44C), C42B(H42A,H42B,H42C), C48A(H48G,H48H,H48I), C43B(H43A,
 H43B,H43C), C42A(H42D,H42E,H42F), C43A(H43D,H43E,H43F), C44A(H44D,H44E,H44F),
 C50B(H50A,H50B,H50C), C51B(H51D,H51E,H51F), C52B(H52D,H52E,H52F), C46B(H46D,
 H46E,H46F), C46A(H46G,H46H,H46I), C47A(H47G,H47H,H47I), C55A(H55D,H55E,H55F),
 C54B(H54D,H54E,H54F), C56B(H56D,H56E,H56F)
;
_olex2_exptl_crystal_mounting_method 'mounted in paratone oil'
_olex2_submission_special_instructions 'No special instructions were received'

loop_
_space_group_symop_operation_xyz
'x, y, z'
'-x, y+1/2, -z+1/2'
'-x, -y, -z'
'x, -y-1/2, z-1/2'

loop_
_atom_site_label
_atom_site_type_symbol
_atom_site_fract_x
_atom_site_fract_y
_atom_site_fract_z
_atom_site_U_iso_or_equiv
_atom_site_adp_type
_atom_site_occupancy
_atom_site_site_symmetry_order
_atom_site_calc_flag
_atom_site_refinement_flags_posn
_atom_site_refinement_flags_adp
_atom_site_refinement_flags_occupancy
_atom_site_disorder_assembly
_atom_site_disorder_group
Mo3 Mo 0.85658(2) 0.46987(2) 0.83111(2) 0.01280(6) Uani 1 1 d . . . . .
Mo2 Mo 0.80936(2) 0.53217(2) 0.50311(2) 0.01597(6) Uani 1 1 d . . . . .
Mo1 Mo 0.47863(2) 0.93992(2) 0.33037(2) 0.01536(6) Uani 1 1 d . . . . .
Si7 Si 0.91223(5) 0.38628(3) 0.91029(2) 0.01581(17) Uani 1 1 d . . . . .
Si9 Si 0.87431(5) 0.58959(3) 0.83349(2) 0.01626(18) Uani 1 1 d . . . . .
Si6 Si 0.77999(5) 0.41401(3) 0.49402(2) 0.01694(18) Uani 1 1 d . . . . .
Si4 Si 0.75167(5) 0.62428(4) 0.42797(2) 0.01954(19) Uani 1 1 d . . . . .
Si1 Si 0.40224(5) 0.88342(4) 0.40187(2) 0.01828(18) Uani 1 1 d . . . . .
Si3 Si 0.42353(5) 0.88340(4) 0.26033(2) 0.01913(18) Uani 1 1 d . . . . .
Si2 Si 0.47177(5) 1.07537(3) 0.32217(2) 0.01755(18) Uani 1 1 d . . . . .
Si8 Si 0.94695(5) 0.39020(4) 0.77636(2) 0.01893(18) Uani 1 1 d . . . . .
Si5 Si 0.75406(6) 0.59368(4) 0.57366(3) 0.03033(18) Uani 1 1 d . . . . .
O31 O 0.83075(11) 0.54775(8) 0.85937(5) 0.0146(4) Uani 1 1 d . . . . .
O18 O 0.82324(11) 0.45717(8) 0.46884(5) 0.0160(4) Uani 1 1 d . . . . .
O28 O 0.88392(12) 0.43459(9) 0.87901(6) 0.0202(5) Uani 1 1 d . . . . .
O30 O 0.89817(12) 0.53689(8) 0.81041(6) 0.0184(4) Uani 1 1 d . . . . .
O33 O 0.86013(12) 0.33001(9) 0.90385(6) 0.0210(5) Uani 1 1 d . . . . .
O5 O 0.46725(12) 0.85491(8) 0.30171(6) 0.0198(5) Uani 1 1 d . . . . .
O14 O 0.90020(13) 0.54383(9) 0.52284(6) 0.0266(5) Uani 1 1 d . . . . .
O17 O 0.76460(12) 0.46450(9) 0.52120(6) 0.0207(5) Uani 1 1 d . . . . .
O11 O 0.52482(12) 1.05800(9) 0.29379(6) 0.0204(5) Uani 1 1 d . . . . .
O4 O 0.42830(12) 0.94703(9) 0.27719(6) 0.0202(5) Uani 1 1 d . . . . .
O15 O 0.77229(13) 0.57374(9) 0.45818(6) 0.0255(5) Uani 1 1 d . . . . .
O27 O 0.77002(12) 0.45193(9) 0.80752(6) 0.0224(5) Uani 1 1 d . . . . .
O29 O 0.92347(12) 0.42255(9) 0.81075(6) 0.0212(5) Uani 1 1 d . . . . .
O25 O 0.83055(12) 0.36255(9) 0.51459(6) 0.0236(5) Uani 1 1 d . . . . .
O3 O 0.45439(12) 1.01626(8) 0.34151(6) 0.0200(5) Uani 1 1 d . . . . .
O32 O 0.90188(13) 0.41531(9) 0.94904(6) 0.0230(5) Uani 1 1 d . . . . .
O39 O 0.94173(12) 0.62076(9) 0.86249(6) 0.0225(5) Uani 1 1 d . . . . .
O2 O 0.42691(13) 0.91149(9) 0.36657(6) 0.0256(5) Uani 1 1 d . . . . .
O26 O 0.70727(12) 0.38855(10) 0.46533(6) 0.0266(5) Uani 1 1 d . . . . .
O36 O 1.00169(12) 0.33901(9) 0.79616(6) 0.0252(5) Uani 1 1 d . . . . .
O34 O 0.99875(12) 0.36771(9) 0.91192(6) 0.0246(5) Uani 1 1 d . . . . .
O38 O 0.82232(12) 0.63715(8) 0.80881(6) 0.0211(5) Uani 1 1 d . . . . .
O12 O 0.47458(13) 0.87083(10) 0.23082(6) 0.0266(5) Uani 1 1 d . . . . .
O13 O 0.33939(12) 0.86005(9) 0.24422(6) 0.0254(5) Uani 1 1 d . . . . .
O7 O 0.36604(14) 0.92765(10) 0.42633(6) 0.0300(6) Uani 1 1 d . . . . .
O16 O 0.75456(14) 0.57966(9) 0.53060(6) 0.0291(5) Uani 1 1 d . . . . .
O1 O 0.57313(12) 0.93926(9) 0.34261(6) 0.0243(5) Uani 1 1 d . . . . .
O35 O 0.87434(13) 0.36258(10) 0.74794(6) 0.0264(5) Uani 1 1 d . . . . .
O10 O 0.39513(12) 1.10523(9) 0.29864(6) 0.0245(5) Uani 1 1 d . . . . .
O8 O 0.34124(14) 0.83529(10) 0.38275(7) 0.0313(6) Uani 1 1 d . . . . .
O37 O 0.98743(13) 0.43078(10) 0.75106(6) 0.0306(6) Uani 1 1 d . . . . .
O9 O 0.51070(12) 1.12034(9) 0.35420(6) 0.0245(5) Uani 1 1 d . . . . .
O19 O 0.80841(14) 0.67769(10) 0.43734(7) 0.0324(6) Uani 1 1 d . . . . .
O21 O 0.76559(15) 0.59693(10) 0.38963(6) 0.0347(6) Uani 1 1 d . . . . .
O20 O 0.66585(14) 0.64583(10) 0.42397(8) 0.0394(6) Uani 1 1 d . . . . .
O6 O 0.46986(14) 0.85086(11) 0.43024(7) 0.0361(6) Uani 1 1 d . . . . .
C25 C 0.49126(19) 0.79620(13) 0.31310(9) 0.0228(7) Uani 1 1 d . . . . .
C73 C 0.85028(19) 0.28311(13) 0.87780(9) 0.0234(7) Uani 1 1 d . . . . .
C57 C 0.84687(19) 0.44712(13) 0.43286(9) 0.0225(7) Uani 1 1 d . . . . .
C94 C 0.74581(18) 0.51487(14) 0.89681(9) 0.0250(7) Uani 1 1 d . . . . .
H94A H 0.7060 0.5139 0.8736 0.038 Uiso 1 1 calc GR . . . .
H94B H 0.7229 0.5228 0.9181 0.038 Uiso 1 1 calc GR . . . .
H94C H 0.7717 0.4782 0.9006 0.038 Uiso 1 1 calc GR . . . .
C85 C 1.02785(19) 0.28755(14) 0.78167(10) 0.0271(8) Uani 1 1 d . . . . .
C93 C 0.80256(18) 0.56083(13) 0.89388(8) 0.0193(7) Uani 1 1 d . . . . .
C101 C 0.99496(19) 0.66425(14) 0.85707(9) 0.0263(8) Uani 1 1 d . . . . .
O24A O 0.6814(2) 0.56890(15) 0.58740(10) 0.03033(18) Uani 0.6760(18) 1 d . . P A 2
C9 C 0.3044(2) 0.79034(15) 0.39880(11) 0.0351(9) Uani 1 1 d . . . . .
C60 C 0.90529(19) 0.49248(14) 0.43087(10) 0.0279(8) Uani 1 1 d . . . . .
H60A H 0.8820 0.5300 0.4309 0.042 Uiso 1 1 calc GR . . . .
H60B H 0.9235 0.4877 0.4078 0.042 Uiso 1 1 calc GR . . . .
H60C H 0.9481 0.4891 0.4526 0.042 Uiso 1 1 calc GR . . . .
C17 C 0.34648(19) 1.14910(14) 0.30708(9) 0.0250(7) Uani 1 1 d . . . . .
C95 C 0.7638(2) 0.61850(14) 0.88789(10) 0.0290(8) Uani 1 1 d . . . . .
H95A H 0.8002 0.6470 0.8835 0.044 Uiso 1 1 calc GR . . . .
H95B H 0.7454 0.6288 0.9103 0.044 Uiso 1 1 calc GR . . . .
H95C H 0.7209 0.6168 0.8661 0.044 Uiso 1 1 calc GR . . . .
C37 C 0.8239(2) 0.72129(14) 0.46580(10) 0.0274(8) Uani 1 1 d . . . . .
C18 C 0.3241(2) 1.13672(17) 0.34367(10) 0.0374(9) Uani 1 1 d . . . . .
H18A H 0.3004 1.0992 0.3424 0.056 Uiso 1 1 calc GR . . . .
H18B H 0.2880 1.1655 0.3481 0.056 Uiso 1 1 calc GR . . . .
H18C H 0.3694 1.1374 0.3643 0.056 Uiso 1 1 calc GR . . . .
C77 C 1.06948(18) 0.39857(15) 0.91801(10) 0.0267(8) Uani 1 1 d . . . . .
C69 C 0.8860(2) 0.39225(14) 0.98299(9) 0.0260(8) Uani 1 1 d . . . . .
C97 C 0.76358(19) 0.63652(14) 0.77433(9) 0.0272(8) Uani 1 1 d . . . . .
C33 C 0.26389(19) 0.87499(15) 0.24865(10) 0.0312(8) Uani 1 1 d . . . . .
C74 C 0.8284(2) 0.30543(15) 0.83792(10) 0.0350(9) Uani 1 1 d . . . . .
H74A H 0.7833 0.3295 0.8351 0.052 Uiso 1 1 calc GR . . . .
H74B H 0.8172 0.2735 0.8204 0.052 Uiso 1 1 calc GR . . . .
H74C H 0.8704 0.3277 0.8325 0.052 Uiso 1 1 calc GR . . . .
C96 C 0.86979(19) 0.56086(14) 0.92717(8) 0.0258(7) Uani 1 1 d . . . . .
H96A H 0.8935 0.5233 0.9298 0.039 Uiso 1 1 calc GR . . . .
H96B H 0.8526 0.5701 0.9500 0.039 Uiso 1 1 calc GR . . . .
H96C H 0.9069 0.5892 0.9232 0.039 Uiso 1 1 calc GR . . . .
C13 C 0.57967(19) 1.12022(14) 0.38355(9) 0.0262(8) Uani 1 1 d . . . . .
C81 C 0.8217(2) 0.38334(16) 0.71484(9) 0.0296(8) Uani 1 1 d . . . . .
C5 C 0.31953(19) 0.97767(14) 0.41870(9) 0.0254(7) Uani 1 1 d . . . . .
C21 C 0.53484(18) 1.07592(14) 0.25754(9) 0.0242(7) Uani 1 1 d . . . . .
C58 C 0.7772(2) 0.45226(15) 0.40106(9) 0.0329(9) Uani 1 1 d . . . . .
H58A H 0.7397 0.4237 0.4041 0.049 Uiso 1 1 calc GR . . . .
H58B H 0.7916 0.4462 0.3771 0.049 Uiso 1 1 calc GR . . . .
H58C H 0.7553 0.4902 0.4014 0.049 Uiso 1 1 calc GR . . . .
C102 C 1.0225(2) 0.65193(17) 0.82161(10) 0.0395(10) Uani 1 1 d . . . . .
H10A H 1.0475 0.6149 0.8239 0.059 Uiso 1 1 calc GR . . . .
H10B H 1.0587 0.6813 0.8181 0.059 Uiso 1 1 calc GR . . . .
H10C H 0.9792 0.6517 0.8000 0.059 Uiso 1 1 calc GR . . . .
O23A O 0.7557(2) 0.65961(15) 0.58215(10) 0.03033(18) Uani 0.6760(18) 1 d . . P A 2
C65 C 0.6480(2) 0.34968(16) 0.46989(10) 0.0330(9) Uani 1 1 d . . . . .
C59 C 0.8819(2) 0.38837(15) 0.43491(11) 0.0374(9) Uani 1 1 d . . . . .
H59A H 0.9264 0.3867 0.4560 0.056 Uiso 1 1 calc GR . . . .
H59B H 0.8974 0.3803 0.4114 0.056 Uiso 1 1 calc GR . . . .
H59C H 0.8445 0.3602 0.4387 0.056 Uiso 1 1 calc GR . . . .
C61 C 0.8927(2) 0.35811(14) 0.54753(9) 0.0283(8) Uani 1 1 d . . . . .
C20 C 0.3876(2) 1.20573(14) 0.30870(10) 0.0333(8) Uani 1 1 d . . . . .
H20A H 0.4319 1.2056 0.3299 0.050 Uiso 1 1 calc GR . . . .
H20B H 0.3531 1.2363 0.3120 0.050 Uiso 1 1 calc GR . . . .
H20C H 0.4042 1.2116 0.2853 0.050 Uiso 1 1 calc GR . . . .
C1 C 0.5289(2) 0.87067(17) 0.46182(10) 0.0367(9) Uani 1 1 d . . . . .
C89 C 1.0505(2) 0.46996(16) 0.75866(11) 0.0345(9) Uani 1 1 d . . . . .
C88 C 1.0498(2) 0.29843(16) 0.74444(10) 0.0367(9) Uani 1 1 d . . . . .
H88A H 1.0051 0.3114 0.7258 0.055 Uiso 1 1 calc GR . . . .
H88B H 1.0689 0.2633 0.7356 0.055 Uiso 1 1 calc GR . . . .
H88C H 1.0894 0.3275 0.7479 0.055 Uiso 1 1 calc GR . . . .
C45 C 0.7762(2) 0.62071(15) 0.35470(9) 0.0329(9) Uani 1 1 d . . . . .
O22A O 0.83195(19) 0.56413(15) 0.59699(10) 0.03033(18) Uani 0.6760(18) 1 d . . P A 2
C29 C 0.4582(2) 0.86702(15) 0.19007(9) 0.0316(8) Uani 1 1 d . . . . .
C22 C 0.4585(2) 1.07632(17) 0.22931(10) 0.0365(9) Uani 1 1 d . . . . .
H22A H 0.4327 1.0400 0.2304 0.055 Uiso 1 1 calc GR . . . .
H22B H 0.4667 1.0821 0.2040 0.055 Uiso 1 1 calc GR . . . .
H22C H 0.4270 1.1071 0.2354 0.055 Uiso 1 1 calc GR . . . .
C16 C 0.6477(2) 1.12017(16) 0.36575(10) 0.0357(9) Uani 1 1 d . . . . .
H16A H 0.6473 1.0855 0.3510 0.054 Uiso 1 1 calc GR . . . .
H16B H 0.6944 1.1217 0.3855 0.054 Uiso 1 1 calc GR . . . .
H16C H 0.6451 1.1532 0.3493 0.054 Uiso 1 1 calc GR . . . .
C7 C 0.3722(2) 1.02796(16) 0.42072(11) 0.0384(9) Uani 1 1 d . . . . .
H7A H 0.4087 1.0281 0.4451 0.058 Uiso 1 1 calc GR . . . .
H7B H 0.3425 1.0630 0.4179 0.058 Uiso 1 1 calc GR . . . .
H7C H 0.3997 1.0253 0.4005 0.058 Uiso 1 1 calc GR . . . .
C24 C 0.5869(2) 1.03198(16) 0.24632(10) 0.0336(8) Uani 1 1 d . . . . .
H24A H 0.6349 1.0308 0.2652 0.050 Uiso 1 1 calc GR . . . .
H24B H 0.5969 1.0421 0.2219 0.050 Uiso 1 1 calc GR . . . .
H24C H 0.5625 0.9947 0.2446 0.050 Uiso 1 1 calc GR . . . .
C76 C 0.9232(2) 0.24889(15) 0.88428(12) 0.0397(10) Uani 1 1 d . . . . .
H76A H 0.9637 0.2721 0.8781 0.060 Uiso 1 1 calc GR . . . .
H76B H 0.9152 0.2151 0.8682 0.060 Uiso 1 1 calc GR . . . .
H76C H 0.9379 0.2373 0.9107 0.060 Uiso 1 1 calc GR . . . .
C86 C 0.9652(2) 0.24359(16) 0.77687(12) 0.0418(10) Uani 1 1 d . . . . .
H86A H 0.9498 0.2386 0.8007 0.063 Uiso 1 1 calc GR . . . .
H86B H 0.9839 0.2074 0.7693 0.063 Uiso 1 1 calc GR . . . .
H86C H 0.9216 0.2563 0.7575 0.063 Uiso 1 1 calc GR . . . .
C75 C 0.7867(2) 0.24781(14) 0.88723(11) 0.0330(8) Uani 1 1 d . . . . .
H75A H 0.8007 0.2366 0.9137 0.050 Uiso 1 1 calc GR . . . .
H75B H 0.7786 0.2139 0.8714 0.050 Uiso 1 1 calc GR . . . .
H75C H 0.7399 0.2702 0.8827 0.050 Uiso 1 1 calc GR . . . .
C104 C 0.9558(2) 0.72148(15) 0.85451(11) 0.0392(9) Uani 1 1 d . . . . .
H10D H 0.9135 0.7223 0.8323 0.059 Uiso 1 1 calc GR . . . .
H10E H 0.9922 0.7514 0.8524 0.059 Uiso 1 1 calc GR . . . .
H10F H 0.9363 0.7277 0.8771 0.059 Uiso 1 1 calc GR . . . .
C79 C 1.0564(2) 0.46082(15) 0.90641(11) 0.0354(9) Uani 1 1 d . . . . .
H79A H 1.0319 0.4630 0.8796 0.053 Uiso 1 1 calc GR . . . .
H79B H 1.1052 0.4806 0.9110 0.053 Uiso 1 1 calc GR . . . .
H79C H 1.0237 0.4786 0.9211 0.053 Uiso 1 1 calc GR . . . .
C28 C 0.4201(2) 0.76328(15) 0.31471(12) 0.0385(9) Uani 1 1 d . . . . .
H28A H 0.3934 0.7824 0.3318 0.058 Uiso 1 1 calc GR . . . .
H28B H 0.4341 0.7249 0.3239 0.058 Uiso 1 1 calc GR . . . .
H28C H 0.3869 0.7613 0.2895 0.058 Uiso 1 1 calc GR . . . .
C82 C 0.8051(2) 0.44591(16) 0.71798(10) 0.0395(9) Uani 1 1 d . . . . .
H82A H 0.7846 0.4524 0.7403 0.059 Uiso 1 1 calc GR . . . .
H82B H 0.7679 0.4581 0.6955 0.059 Uiso 1 1 calc GR . . . .
H82C H 0.8521 0.4676 0.7202 0.059 Uiso 1 1 calc GR . . . .
C49B C 0.6813(7) 0.7028(6) 0.5745(3) 0.03033(18) Uani 0.3240(18) 1 d . U P A 1
C41 C 0.5952(2) 0.61559(17) 0.42111(12) 0.0378(9) Uani 1 1 d . . . . .
C87 C 1.0969(2) 0.26923(16) 0.81158(11) 0.0403(10) Uani 1 1 d . . . . .
H87A H 1.1353 0.2993 0.8153 0.060 Uiso 1 1 calc GR . . . .
H87B H 1.1181 0.2345 0.8034 0.060 Uiso 1 1 calc GR . . . .
H87C H 1.0817 0.2622 0.8353 0.060 Uiso 1 1 calc GR . . . .
C6 C 0.2770(2) 0.98030(17) 0.45041(11) 0.0394(10) Uani 1 1 d . . . . .
H6A H 0.2428 0.9477 0.4486 0.059 Uiso 1 1 calc GR . . . .
H6B H 0.2473 1.0154 0.4483 0.059 Uiso 1 1 calc GR . . . .
H6C H 0.3136 0.9795 0.4747 0.059 Uiso 1 1 calc GR . . . .
C53A C 0.6417(4) 0.5175(3) 0.58703(18) 0.03033(18) Uani 0.6760(18) 1 d . U P A 2
C84 C 0.8555(2) 0.3717(2) 0.68110(10) 0.0490(11) Uani 1 1 d . . . . .
H84A H 0.9015 0.3945 0.6830 0.073 Uiso 1 1 calc GR . . . .
H84B H 0.8185 0.3816 0.6580 0.073 Uiso 1 1 calc GR . . . .
H84C H 0.8684 0.3314 0.6805 0.073 Uiso 1 1 calc GR . . . .
C100 C 0.7368(2) 0.69722(16) 0.76925(13) 0.0473(11) Uani 1 1 d . . . . .
H10G H 0.7169 0.7089 0.7909 0.071 Uiso 1 1 calc GR . . . .
H10H H 0.6966 0.7004 0.7463 0.071 Uiso 1 1 calc GR . . . .
H10I H 0.7794 0.7217 0.7672 0.071 Uiso 1 1 calc GR . . . .
C27 C 0.5307(2) 0.77121(15) 0.28451(11) 0.0379(9) Uani 1 1 d . . . . .
H27A H 0.4946 0.7684 0.2601 0.057 Uiso 1 1 calc GR . . . .
H27B H 0.5499 0.7334 0.2927 0.057 Uiso 1 1 calc GR . . . .
H27C H 0.5732 0.7956 0.2821 0.057 Uiso 1 1 calc GR . . . .
C26 C 0.5451(2) 0.80042(15) 0.35131(10) 0.0394(10) Uani 1 1 d . . . . .
H26A H 0.5879 0.8250 0.3496 0.059 Uiso 1 1 calc GR . . . .
H26B H 0.5641 0.7626 0.3596 0.059 Uiso 1 1 calc GR . . . .
H26C H 0.5182 0.8164 0.3694 0.059 Uiso 1 1 calc GR . . . .
C19 C 0.2776(2) 1.14871(17) 0.27437(11) 0.0387(9) Uani 1 1 d . . . . .
H19A H 0.2935 1.1575 0.2511 0.058 Uiso 1 1 calc GR . . . .
H19B H 0.2410 1.1772 0.2786 0.058 Uiso 1 1 calc GR . . . .
H19C H 0.2539 1.1112 0.2723 0.058 Uiso 1 1 calc GR . . . .
C45A C 0.8911(4) 0.5875(2) 0.6266(2) 0.03033(18) Uani 0.6760(18) 1 d . U P A 2
C14 C 0.5810(2) 1.06906(15) 0.40890(10) 0.0326(8) Uani 1 1 d . . . . .
H14A H 0.5352 1.0689 0.4189 0.049 Uiso 1 1 calc GR . . . .
H14B H 0.6260 1.0709 0.4297 0.049 Uiso 1 1 calc GR . . . .
H14C H 0.5828 1.0343 0.3944 0.049 Uiso 1 1 calc GR . . . .
C103 C 1.0585(2) 0.66094(18) 0.89193(11) 0.0420(10) Uani 1 1 d . . . . .
H10J H 1.0376 0.6656 0.9143 0.063 Uiso 1 1 calc GR . . . .
H10K H 1.0955 0.6910 0.8912 0.063 Uiso 1 1 calc GR . . . .
H10L H 1.0836 0.6240 0.8929 0.063 Uiso 1 1 calc GR . . . .
C70 C 0.8017(2) 0.37953(19) 0.97581(11) 0.0451(10) Uani 1 1 d . . . . .
H70A H 0.7728 0.4142 0.9677 0.068 Uiso 1 1 calc GR . . . .
H70B H 0.7893 0.3655 0.9990 0.068 Uiso 1 1 calc GR . . . .
H70C H 0.7885 0.3507 0.9561 0.068 Uiso 1 1 calc GR . . . .
C80 C 1.1151(2) 0.36971(18) 0.89349(13) 0.0479(11) Uani 1 1 d . . . . .
H80A H 1.1212 0.3295 0.9002 0.072 Uiso 1 1 calc GR . . . .
H80B H 1.1652 0.3876 0.8973 0.072 Uiso 1 1 calc GR . . . .
H80C H 1.0885 0.3733 0.8671 0.072 Uiso 1 1 calc GR . . . .
C23 C 0.5716(2) 1.13411(16) 0.26164(11) 0.0401(10) Uani 1 1 d . . . . .
H23A H 0.5397 1.1606 0.2719 0.060 Uiso 1 1 calc GR . . . .
H23B H 0.5769 1.1475 0.2370 0.060 Uiso 1 1 calc GR . . . .
H23C H 0.6218 1.1318 0.2787 0.060 Uiso 1 1 calc GR . . . .
C90 C 1.0177(2) 0.52874(17) 0.75045(12) 0.0467(11) Uani 1 1 d . . . . .
H90A H 0.9885 0.5305 0.7244 0.070 Uiso 1 1 calc GR . . . .
H90B H 1.0591 0.5565 0.7542 0.070 Uiso 1 1 calc GR . . . .
H90C H 0.9844 0.5373 0.7674 0.070 Uiso 1 1 calc GR . . . .
C99 C 0.7001(2) 0.59769(18) 0.77899(12) 0.0521(12) Uani 1 1 d . . . . .
H99A H 0.7197 0.5590 0.7837 0.078 Uiso 1 1 calc GR . . . .
H99B H 0.6597 0.5983 0.7560 0.078 Uiso 1 1 calc GR . . . .
H99C H 0.6798 0.6105 0.8002 0.078 Uiso 1 1 calc GR . . . .
C71 C 0.9081(2) 0.43855(16) 1.01233(9) 0.0354(9) Uani 1 1 d . . . . .
H71A H 0.9622 0.4473 1.0156 0.053 Uiso 1 1 calc GR . . . .
H71B H 0.8983 0.4256 1.0363 0.053 Uiso 1 1 calc GR . . . .
H71C H 0.8780 0.4726 1.0041 0.053 Uiso 1 1 calc GR . . . .
C8 C 0.2648(2) 0.97431(18) 0.38065(11) 0.0416(10) Uani 1 1 d . . . . .
H8A H 0.2935 0.9724 0.3609 0.062 Uiso 1 1 calc GR . . . .
H8B H 0.2323 1.0080 0.3769 0.062 Uiso 1 1 calc GR . . . .
H8C H 0.2332 0.9404 0.3796 0.062 Uiso 1 1 calc GR . . . .
C40 C 0.8597(3) 0.69489(17) 0.50297(11) 0.0517(12) Uani 1 1 d . . . . .
H40A H 0.8224 0.6709 0.5112 0.078 Uiso 1 1 calc GR . . . .
H40B H 0.8768 0.7248 0.5216 0.078 Uiso 1 1 calc GR . . . .
H40C H 0.9033 0.6718 0.5003 0.078 Uiso 1 1 calc GR . . . .
C11 C 0.2371(2) 0.77404(19) 0.36701(12) 0.0483(11) Uani 1 1 d . . . . .
H11A H 0.2060 0.8077 0.3587 0.073 Uiso 1 1 calc GR . . . .
H11B H 0.2062 0.7454 0.3760 0.073 Uiso 1 1 calc GR . . . .
H11C H 0.2558 0.7586 0.3459 0.073 Uiso 1 1 calc GR . . . .
C48 C 0.7534(2) 0.57323(18) 0.32628(10) 0.0440(10) Uani 1 1 d . . . . .
H48A H 0.7859 0.5402 0.3342 0.066 Uiso 1 1 calc GR . . . .
H48B H 0.7594 0.5860 0.3016 0.066 Uiso 1 1 calc GR . . . .
H48C H 0.7003 0.5629 0.3247 0.066 Uiso 1 1 calc GR . . . .
C10 C 0.2767(2) 0.81159(19) 0.43274(11) 0.0479(11) Uani 1 1 d . . . . .
H10M H 0.3204 0.8225 0.4527 0.072 Uiso 1 1 calc GR . . . .
H10N H 0.2482 0.7814 0.4419 0.072 Uiso 1 1 calc GR . . . .
H10O H 0.2436 0.8445 0.4255 0.072 Uiso 1 1 calc GR . . . .
C30 C 0.5354(2) 0.86368(18) 0.18050(11) 0.0420(10) Uani 1 1 d . . . . .
H30A H 0.5640 0.8984 0.1888 0.063 Uiso 1 1 calc GR . . . .
H30B H 0.5289 0.8594 0.1533 0.063 Uiso 1 1 calc GR . . . .
H30C H 0.5633 0.8310 0.1933 0.063 Uiso 1 1 calc GR . . . .
C31 C 0.4164(3) 0.91981(18) 0.17339(11) 0.0485(11) Uani 1 1 d . . . . .
H31A H 0.3664 0.9209 0.1795 0.073 Uiso 1 1 calc GR . . . .
H31B H 0.4103 0.9194 0.1461 0.073 Uiso 1 1 calc GR . . . .
H31C H 0.4456 0.9534 0.1838 0.073 Uiso 1 1 calc GR . . . .
C92 C 1.0978(3) 0.45517(18) 0.73010(15) 0.0567(13) Uani 1 1 d . . . . .
H92A H 1.1183 0.4168 0.7350 0.085 Uiso 1 1 calc GR . . . .
H92B H 1.1397 0.4822 0.7324 0.085 Uiso 1 1 calc GR . . . .
H92C H 1.0657 0.4570 0.7047 0.085 Uiso 1 1 calc GR . . . .
C72 C 0.9328(3) 0.33913(16) 0.99481(10) 0.0478(11) Uani 1 1 d . . . . .
H72A H 0.9198 0.3105 0.9750 0.072 Uiso 1 1 calc GR . . . .
H72B H 0.9218 0.3242 1.0180 0.072 Uiso 1 1 calc GR . . . .
H72C H 0.9869 0.3484 0.9991 0.072 Uiso 1 1 calc GR . . . .
C15 C 0.5768(2) 1.17462(17) 0.40535(12) 0.0474(11) Uani 1 1 d . . . . .
H15A H 0.5732 1.2071 0.3883 0.071 Uiso 1 1 calc GR . . . .
H15B H 0.6230 1.1779 0.4253 0.071 Uiso 1 1 calc GR . . . .
H15C H 0.5324 1.1740 0.4165 0.071 Uiso 1 1 calc GR . . . .
C39 C 0.8794(2) 0.76034(17) 0.45281(13) 0.0479(11) Uani 1 1 d . . . . .
H39A H 0.9260 0.7395 0.4523 0.072 Uiso 1 1 calc GR . . . .
H39B H 0.8916 0.7924 0.4702 0.072 Uiso 1 1 calc GR . . . .
H39C H 0.8565 0.7745 0.4276 0.072 Uiso 1 1 calc GR . . . .
C63 C 0.9169(3) 0.29676(17) 0.54767(15) 0.0596(13) Uani 1 1 d . . . . .
H63A H 0.8735 0.2722 0.5482 0.089 Uiso 1 1 calc GR . . . .
H63B H 0.9575 0.2895 0.5699 0.089 Uiso 1 1 calc GR . . . .
H63C H 0.9355 0.2889 0.5250 0.089 Uiso 1 1 calc GR . . . .
C83 C 0.7496(2) 0.3491(2) 0.71246(12) 0.0508(11) Uani 1 1 d . . . . .
H83A H 0.7612 0.3086 0.7115 0.076 Uiso 1 1 calc GR . . . .
H83B H 0.7120 0.3598 0.6898 0.076 Uiso 1 1 calc GR . . . .
H83C H 0.7292 0.3567 0.7346 0.076 Uiso 1 1 calc GR . . . .
C32 C 0.4134(3) 0.81308(19) 0.17780(11) 0.0520(12) Uani 1 1 d . . . . .
H32A H 0.4429 0.7802 0.1893 0.078 Uiso 1 1 calc GR . . . .
H32B H 0.4031 0.8097 0.1504 0.078 Uiso 1 1 calc GR . . . .
H32C H 0.3652 0.8145 0.1858 0.078 Uiso 1 1 calc GR . . . .
C2 C 0.4943(3) 0.8750(2) 0.49569(11) 0.0575(13) Uani 1 1 d . . . . .
H2A H 0.4564 0.9054 0.4918 0.086 Uiso 1 1 calc GR . . . .
H2B H 0.5342 0.8833 0.5181 0.086 Uiso 1 1 calc GR . . . .
H2C H 0.4698 0.8390 0.4992 0.086 Uiso 1 1 calc GR . . . .
C64 C 0.9555(2) 0.39681(19) 0.54415(13) 0.0564(13) Uani 1 1 d . . . . .
H64A H 0.9736 0.3870 0.5216 0.085 Uiso 1 1 calc GR . . . .
H64B H 0.9972 0.3929 0.5664 0.085 Uiso 1 1 calc GR . . . .
H64C H 0.9370 0.4360 0.5422 0.085 Uiso 1 1 calc GR . . . .
C66 C 0.6209(3) 0.3646(2) 0.50399(15) 0.0794(19) Uani 1 1 d . . . . .
H66A H 0.6630 0.3613 0.5261 0.119 Uiso 1 1 calc GR . . . .
H66B H 0.5800 0.3387 0.5066 0.119 Uiso 1 1 calc GR . . . .
H66C H 0.6018 0.4036 0.5019 0.119 Uiso 1 1 calc GR . . . .
C78 C 1.1071(2) 0.3941(2) 0.95946(11) 0.0548(12) Uani 1 1 d . . . . .
H78A H 1.0746 0.4120 0.9743 0.082 Uiso 1 1 calc GR . . . .
H78B H 1.1564 0.4133 0.9643 0.082 Uiso 1 1 calc GR . . . .
H78C H 1.1145 0.3541 0.9665 0.082 Uiso 1 1 calc GR . . . .
C98 C 0.7993(3) 0.6193(2) 0.74240(11) 0.0669(15) Uani 1 1 d . . . . .
H98A H 0.8444 0.6427 0.7429 0.100 Uiso 1 1 calc GR . . . .
H98B H 0.7627 0.6248 0.7184 0.100 Uiso 1 1 calc GR . . . .
H98C H 0.8142 0.5794 0.7452 0.100 Uiso 1 1 calc GR . . . .
C38 C 0.7526(3) 0.7543(2) 0.46629(15) 0.0623(14) Uani 1 1 d . . . . .
H38A H 0.7299 0.7678 0.4409 0.093 Uiso 1 1 calc GR . . . .
H38B H 0.7652 0.7867 0.4833 0.093 Uiso 1 1 calc GR . . . .
H38C H 0.7164 0.7297 0.4750 0.093 Uiso 1 1 calc GR . . . .
C47 C 0.7264(3) 0.6725(2) 0.34391(12) 0.0659(15) Uani 1 1 d . . . . .
H47A H 0.6733 0.6624 0.3426 0.099 Uiso 1 1 calc GR . . . .
H47B H 0.7317 0.6865 0.3194 0.099 Uiso 1 1 calc GR . . . .
H47C H 0.7420 0.7022 0.3628 0.099 Uiso 1 1 calc GR . . . .
C51A C 0.7307(3) 0.7577(2) 0.57677(16) 0.03033(18) Uani 0.6760(18) 1 d . U P A 2
H51A H 0.7739 0.7663 0.5975 0.045 Uiso 0.6760(18) 1 calc GR . P A 2
H51B H 0.6916 0.7869 0.5754 0.045 Uiso 0.6760(18) 1 calc GR . P A 2
H51C H 0.7476 0.7569 0.5531 0.045 Uiso 0.6760(18) 1 calc GR . P A 2
C48B C 0.8469(7) 0.5877(5) 0.6617(3) 0.03033(18) Uani 0.3240(18) 1 d . U P A 1
H48D H 0.8310 0.6275 0.6600 0.045 Uiso 0.3240(18) 1 calc GR . P A 1
H48E H 0.8797 0.5804 0.6865 0.045 Uiso 0.3240(18) 1 calc GR . P A 1
H48F H 0.8020 0.5633 0.6580 0.045 Uiso 0.3240(18) 1 calc GR . P A 1
C62 C 0.8614(3) 0.3694(3) 0.58184(12) 0.0728(17) Uani 1 1 d . . . . .
H62A H 0.8496 0.4098 0.5830 0.109 Uiso 1 1 calc GR . . . .
H62B H 0.8993 0.3586 0.6045 0.109 Uiso 1 1 calc GR . . . .
H62C H 0.8151 0.3471 0.5803 0.109 Uiso 1 1 calc GR . . . .
C36 C 0.2655(2) 0.9028(3) 0.28525(14) 0.0741(17) Uani 1 1 d . . . . .
H36A H 0.2960 0.8799 0.3056 0.111 Uiso 1 1 calc GR . . . .
H36B H 0.2136 0.9062 0.2889 0.111 Uiso 1 1 calc GR . . . .
H36C H 0.2881 0.9406 0.2855 0.111 Uiso 1 1 calc GR . . . .
C4 C 0.5877(3) 0.8245(3) 0.46668(15) 0.0833(19) Uani 1 1 d . . . . .
H4A H 0.5641 0.7881 0.4702 0.125 Uiso 1 1 calc GR . . . .
H4B H 0.6284 0.8327 0.4887 0.125 Uiso 1 1 calc GR . . . .
H4C H 0.6089 0.8226 0.4443 0.125 Uiso 1 1 calc GR . . . .
C46 C 0.8597(3) 0.63494(19) 0.35943(13) 0.0560(12) Uani 1 1 d . . . . .
H46A H 0.8744 0.6635 0.3792 0.084 Uiso 1 1 calc GR . . . .
H46B H 0.8684 0.6499 0.3358 0.084 Uiso 1 1 calc GR . . . .
H46C H 0.8902 0.6006 0.3664 0.084 Uiso 1 1 calc GR . . . .
C12 C 0.3570(3) 0.74036(19) 0.40887(15) 0.0614(14) Uani 1 1 d . . . . .
H12A H 0.3734 0.7274 0.3865 0.092 Uiso 1 1 calc GR . . . .
H12B H 0.3303 0.7095 0.4184 0.092 Uiso 1 1 calc GR . . . .
H12C H 0.4015 0.7516 0.4282 0.092 Uiso 1 1 calc GR . . . .
C0AA C 0.6588(3) 0.6968(2) 0.61268(15) 0.03033(18) Uani 0.6760(18) 1 d . U P A 2
H0AA H 0.6326 0.6602 0.6112 0.045 Uiso 0.6760(18) 1 calc GR . P A 2
H0AB H 0.6216 0.7275 0.6102 0.045 Uiso 0.6760(18) 1 calc GR . P A 2
H0AC H 0.6952 0.7000 0.6370 0.045 Uiso 0.6760(18) 1 calc GR . P A 2
C91 C 1.0955(3) 0.4640(3) 0.79825(14) 0.083(2) Uani 1 1 d . . . . .
H91A H 1.0656 0.4782 0.8156 0.125 Uiso 1 1 calc GR . . . .
H91B H 1.1426 0.4859 0.8015 0.125 Uiso 1 1 calc GR . . . .
H91C H 1.1077 0.4240 0.8036 0.125 Uiso 1 1 calc GR . . . .
C67 C 0.6810(3) 0.2901(2) 0.4745(2) 0.095(2) Uani 1 1 d . . . . .
H67A H 0.7000 0.2801 0.4523 0.143 Uiso 1 1 calc GR . . . .
H67B H 0.6414 0.2632 0.4773 0.143 Uiso 1 1 calc GR . . . .
H67C H 0.7228 0.2887 0.4968 0.143 Uiso 1 1 calc GR . . . .
C56A C 0.5956(3) 0.5037(2) 0.55172(15) 0.03033(18) Uani 0.6760(18) 1 d . U P A 2
H56A H 0.5575 0.5334 0.5439 0.045 Uiso 0.6760(18) 1 calc GR . P A 2
H56B H 0.5701 0.4675 0.5534 0.045 Uiso 0.6760(18) 1 calc GR . P A 2
H56C H 0.6271 0.5005 0.5332 0.045 Uiso 0.6760(18) 1 calc GR . P A 2
C54A C 0.5936(3) 0.5285(2) 0.61498(16) 0.03033(18) Uani 0.6760(18) 1 d . U P A 2
H54A H 0.6252 0.5449 0.6379 0.045 Uiso 0.6760(18) 1 calc GR . P A 2
H54B H 0.5716 0.4928 0.6211 0.045 Uiso 0.6760(18) 1 calc GR . P A 2
H54C H 0.5528 0.5550 0.6041 0.045 Uiso 0.6760(18) 1 calc GR . P A 2
C3 C 0.5596(3) 0.9267(2) 0.45292(15) 0.0708(15) Uani 1 1 d . . . . .
H3A H 0.5763 0.9238 0.4293 0.106 Uiso 1 1 calc GR . . . .
H3B H 0.6027 0.9374 0.4732 0.106 Uiso 1 1 calc GR . . . .
H3C H 0.5198 0.9555 0.4504 0.106 Uiso 1 1 calc GR . . . .
C55B C 0.6677(7) 0.4560(5) 0.5945(3) 0.03033(18) Uani 0.3240(18) 1 d . U P A 1
H55A H 0.6944 0.4464 0.5748 0.045 Uiso 0.3240(18) 1 calc GR . P A 1
H55B H 0.6185 0.4365 0.5895 0.045 Uiso 0.3240(18) 1 calc GR . P A 1
H55C H 0.6982 0.4439 0.6190 0.045 Uiso 0.3240(18) 1 calc GR . P A 1
C52A C 0.6348(3) 0.6906(2) 0.54386(14) 0.03033(18) Uani 0.6760(18) 1 d . U P A 2
H52A H 0.6608 0.6839 0.5234 0.045 Uiso 0.6760(18) 1 calc GR . P A 2
H52B H 0.6025 0.7242 0.5381 0.045 Uiso 0.6760(18) 1 calc GR . P A 2
H52C H 0.6034 0.6577 0.5465 0.045 Uiso 0.6760(18) 1 calc GR . P A 2
C47B C 0.8981(6) 0.5260(5) 0.6168(3) 0.03033(18) Uani 0.3240(18) 1 d . U P A 1
H47D H 0.8460 0.5122 0.6082 0.045 Uiso 0.3240(18) 1 calc GR . P A 1
H47E H 0.9250 0.5024 0.6377 0.045 Uiso 0.3240(18) 1 calc GR . P A 1
H47F H 0.9243 0.5239 0.5961 0.045 Uiso 0.3240(18) 1 calc GR . P A 1
C34 C 0.2221(3) 0.8201(3) 0.2466(3) 0.136(4) Uani 1 1 d . . . . .
H34A H 0.2200 0.8023 0.2221 0.204 Uiso 1 1 calc GR . . . .
H34B H 0.1703 0.8271 0.2495 0.204 Uiso 1 1 calc GR . . . .
H34C H 0.2484 0.7949 0.2666 0.204 Uiso 1 1 calc GR . . . .
C68 C 0.5880(3) 0.3539(4) 0.43473(16) 0.134(4) Uani 1 1 d . . . . .
H68A H 0.5689 0.3929 0.4316 0.201 Uiso 1 1 calc GR . . . .
H68B H 0.5462 0.3282 0.4362 0.201 Uiso 1 1 calc GR . . . .
H68C H 0.6092 0.3434 0.4133 0.201 Uiso 1 1 calc GR . . . .
C35 C 0.2294(4) 0.9122(4) 0.21661(17) 0.130(3) Uani 1 1 d . . . . .
H35A H 0.2565 0.9484 0.2190 0.195 Uiso 1 1 calc GR . . . .
H35B H 0.1759 0.9188 0.2166 0.195 Uiso 1 1 calc GR . . . .
H35C H 0.2331 0.8938 0.1930 0.195 Uiso 1 1 calc GR . . . .
C44B C 0.5835(5) 0.6171(4) 0.4602(3) 0.066(3) Uani 0.592(8) 1 d . . P B 2
H44A H 0.6246 0.5963 0.4769 0.099 Uiso 0.592(8) 1 calc GR . P B 2
H44B H 0.5347 0.5994 0.4608 0.099 Uiso 0.592(8) 1 calc GR . P B 2
H44C H 0.5835 0.6565 0.4686 0.099 Uiso 0.592(8) 1 calc GR . P B 2
C42B C 0.5983(4) 0.5548(4) 0.4070(4) 0.077(4) Uani 0.592(8) 1 d . . P B 2
H42A H 0.6119 0.5553 0.3825 0.115 Uiso 0.592(8) 1 calc GR . P B 2
H42B H 0.5486 0.5368 0.4045 0.115 Uiso 0.592(8) 1 calc GR . P B 2
H42C H 0.6366 0.5333 0.4249 0.115 Uiso 0.592(8) 1 calc GR . P B 2
C48A C 0.9359(3) 0.6293(2) 0.61091(16) 0.03033(18) Uani 0.6760(18) 1 d . U P A 2
H48G H 0.9568 0.6113 0.5913 0.045 Uiso 0.6760(18) 1 calc GR . P A 2
H48H H 0.9776 0.6433 0.6309 0.045 Uiso 0.6760(18) 1 calc GR . P A 2
H48I H 0.9032 0.6610 0.6001 0.045 Uiso 0.6760(18) 1 calc GR . P A 2
C43B C 0.5328(4) 0.6473(4) 0.3938(3) 0.068(3) Uani 0.592(8) 1 d . . P B 2
H43A H 0.5299 0.6863 0.4025 0.102 Uiso 0.592(8) 1 calc GR . P B 2
H43B H 0.4840 0.6283 0.3924 0.102 Uiso 0.592(8) 1 calc GR . P B 2
H43C H 0.5443 0.6477 0.3688 0.102 Uiso 0.592(8) 1 calc GR . P B 2
C42A C 0.6020(7) 0.5631(6) 0.4441(4) 0.073(5) Uani 0.408(8) 1 d . . P B 1
H42D H 0.6366 0.5366 0.4358 0.110 Uiso 0.408(8) 1 calc GR . P B 1
H42E H 0.5519 0.5456 0.4411 0.110 Uiso 0.408(8) 1 calc GR . P B 1
H42F H 0.6221 0.5726 0.4706 0.110 Uiso 0.408(8) 1 calc GR . P B 1
C43A C 0.5666(7) 0.6064(6) 0.3797(3) 0.063(4) Uani 0.408(8) 1 d . . P B 1
H43D H 0.5629 0.6429 0.3666 0.095 Uiso 0.408(8) 1 calc GR . P B 1
H43E H 0.5164 0.5886 0.3750 0.095 Uiso 0.408(8) 1 calc GR . P B 1
H43F H 0.6019 0.5816 0.3704 0.095 Uiso 0.408(8) 1 calc GR . P B 1
C44A C 0.5408(6) 0.6591(6) 0.4332(4) 0.068(4) Uani 0.408(8) 1 d . . P B 1
H44D H 0.5537 0.6631 0.4606 0.102 Uiso 0.408(8) 1 calc GR . P B 1
H44E H 0.4883 0.6458 0.4250 0.102 Uiso 0.408(8) 1 calc GR . P B 1
H44F H 0.5461 0.6959 0.4216 0.102 Uiso 0.408(8) 1 calc GR . P B 1
O22B O 0.8345(4) 0.6152(3) 0.5987(2) 0.03033(18) Uani 0.3240(18) 1 d . . P A 1
O23B O 0.7011(4) 0.6541(3) 0.5639(2) 0.03033(18) Uani 0.3240(18) 1 d . . P A 1
O24B O 0.7191(5) 0.5486(3) 0.5949(2) 0.03033(18) Uani 0.3240(18) 1 d . . P A 1
C53B C 0.6566(8) 0.5119(6) 0.5949(4) 0.03033(18) Uani 0.3240(18) 1 d . U P A 1
C49A C 0.6981(4) 0.7007(3) 0.58331(17) 0.03033(18) Uani 0.6760(18) 1 d . U P A 2
C45B C 0.8971(9) 0.5733(5) 0.6269(4) 0.03033(18) Uani 0.3240(18) 1 d . U P A 1
C50B C 0.7596(7) 0.7434(5) 0.5873(3) 0.03033(18) Uani 0.3240(18) 1 d . U P A 1
H50A H 0.8012 0.7207 0.6019 0.045 Uiso 0.3240(18) 1 calc GR . P A 1
H50B H 0.7489 0.7752 0.6025 0.045 Uiso 0.3240(18) 1 calc GR . P A 1
H50C H 0.7740 0.7580 0.5647 0.045 Uiso 0.3240(18) 1 calc GR . P A 1
C51B C 0.6950(7) 0.6920(5) 0.6259(3) 0.03033(18) Uani 0.3240(18) 1 d . U P A 1
H51D H 0.6647 0.6595 0.6306 0.045 Uiso 0.3240(18) 1 calc GR . P A 1
H51E H 0.6786 0.7260 0.6373 0.045 Uiso 0.3240(18) 1 calc GR . P A 1
H51F H 0.7488 0.6848 0.6370 0.045 Uiso 0.3240(18) 1 calc GR . P A 1
C52B C 0.6138(6) 0.7271(5) 0.5634(3) 0.03033(18) Uani 0.3240(18) 1 d . U P A 1
H52D H 0.5841 0.7068 0.5416 0.045 Uiso 0.3240(18) 1 calc GR . P A 1
H52E H 0.6204 0.7666 0.5566 0.045 Uiso 0.3240(18) 1 calc GR . P A 1
H52F H 0.5870 0.7258 0.5839 0.045 Uiso 0.3240(18) 1 calc GR . P A 1
C46B C 0.9622(6) 0.6173(5) 0.6324(3) 0.03033(18) Uani 0.3240(18) 1 d . U P A 1
H46D H 0.9412 0.6556 0.6328 0.045 Uiso 0.3240(18) 1 calc GR . P A 1
H46E H 0.9882 0.6143 0.6117 0.045 Uiso 0.3240(18) 1 calc GR . P A 1
H46F H 0.9985 0.6100 0.6562 0.045 Uiso 0.3240(18) 1 calc GR . P A 1
C46A C 0.8696(3) 0.6013(2) 0.66080(16) 0.03033(18) Uani 0.6760(18) 1 d . U P A 2
H46G H 0.8309 0.6311 0.6560 0.045 Uiso 0.6760(18) 1 calc GR . P A 2
H46H H 0.9142 0.6148 0.6793 0.045 Uiso 0.6760(18) 1 calc GR . P A 2
H46I H 0.8491 0.5676 0.6706 0.045 Uiso 0.6760(18) 1 calc GR . P A 2
C47A C 0.9442(3) 0.5288(2) 0.63480(15) 0.03033(18) Uani 0.6760(18) 1 d . U P A 2
H47G H 0.9159 0.4989 0.6443 0.045 Uiso 0.6760(18) 1 calc GR . P A 2
H47H H 0.9912 0.5369 0.6535 0.045 Uiso 0.6760(18) 1 calc GR . P A 2
H47I H 0.9567 0.5161 0.6114 0.045 Uiso 0.6760(18) 1 calc GR . P A 2
C55A C 0.7027(3) 0.4680(2) 0.60116(15) 0.03033(18) Uani 0.6760(18) 1 d . U P A 2
H55D H 0.7342 0.4628 0.5828 0.045 Uiso 0.6760(18) 1 calc GR . P A 2
H55E H 0.6760 0.4326 0.6037 0.045 Uiso 0.6760(18) 1 calc GR . P A 2
H55F H 0.7350 0.4784 0.6255 0.045 Uiso 0.6760(18) 1 calc GR . P A 2
C54B C 0.6209(7) 0.5230(5) 0.6285(3) 0.03033(18) Uani 0.3240(18) 1 d . U P A 1
H54D H 0.5868 0.4916 0.6309 0.045 Uiso 0.3240(18) 1 calc GR . P A 1
H54E H 0.5921 0.5585 0.6245 0.045 Uiso 0.3240(18) 1 calc GR . P A 1
H54F H 0.6611 0.5258 0.6514 0.045 Uiso 0.3240(18) 1 calc GR . P A 1
C56B C 0.6010(7) 0.5284(5) 0.5455(3) 0.03033(18) Uani 0.3240(18) 1 d . U P A 1
H56D H 0.6265 0.5112 0.5273 0.045 Uiso 0.3240(18) 1 calc GR . P A 1
H56E H 0.5983 0.5695 0.5419 0.045 Uiso 0.3240(18) 1 calc GR . P A 1
H56F H 0.5496 0.5129 0.5420 0.045 Uiso 0.3240(18) 1 calc GR . P A 1

loop_
_atom_site_aniso_label
_atom_site_aniso_U_11
_atom_site_aniso_U_22
_atom_site_aniso_U_33
_atom_site_aniso_U_23
_atom_site_aniso_U_13
_atom_site_aniso_U_12
Mo3 0.01529(13) 0.01195(13) 0.01069(12) -0.00005(10) 0.00196(10) 0.00176(10)
Mo2 0.02206(15) 0.01331(13) 0.01273(13) -0.00055(10) 0.00431(11) 0.00150(11)
Mo1 0.01601(14) 0.01543(13) 0.01549(13) -0.00122(10) 0.00537(10) -0.00256(11)
Si7 0.0193(4) 0.0142(4) 0.0134(4) 0.0021(3) 0.0026(3) 0.0032(3)
Si9 0.0187(4) 0.0140(4) 0.0164(4) 0.0020(3) 0.0046(3) 0.0000(3)
Si6 0.0196(4) 0.0148(4) 0.0170(4) 0.0005(3) 0.0055(3) -0.0013(3)
Si4 0.0238(5) 0.0175(4) 0.0177(4) 0.0035(3) 0.0055(4) 0.0026(4)
Si1 0.0198(4) 0.0196(4) 0.0162(4) 0.0016(3) 0.0056(3) 0.0008(3)
Si3 0.0230(5) 0.0169(4) 0.0178(4) -0.0034(3) 0.0052(4) -0.0025(4)
Si2 0.0171(4) 0.0133(4) 0.0212(4) -0.0027(3) 0.0021(4) 0.0001(3)
Si8 0.0208(5) 0.0204(4) 0.0170(4) -0.0019(3) 0.0073(4) 0.0019(4)
Si5 0.0301(2) 0.0313(2) 0.0303(2) -0.00246(18) 0.00832(18) -0.00099(18)
O31 0.0198(11) 0.0118(10) 0.0141(10) -0.0007(8) 0.0078(9) 0.0011(8)
O18 0.0213(11) 0.0136(11) 0.0155(10) -0.0020(8) 0.0092(9) -0.0014(8)
O28 0.0255(12) 0.0189(11) 0.0158(11) 0.0027(9) 0.0037(9) 0.0037(9)
O30 0.0218(12) 0.0176(11) 0.0174(11) 0.0022(9) 0.0080(9) 0.0018(9)
O33 0.0262(12) 0.0159(11) 0.0216(11) -0.0006(9) 0.0070(10) 0.0005(9)
O5 0.0264(12) 0.0121(10) 0.0208(11) -0.0031(9) 0.0050(9) -0.0002(9)
O14 0.0280(13) 0.0260(13) 0.0246(12) -0.0034(10) 0.0032(10) -0.0020(10)
O17 0.0261(12) 0.0194(11) 0.0189(11) 0.0012(9) 0.0102(9) 0.0020(9)
O11 0.0206(12) 0.0194(11) 0.0217(11) 0.0033(9) 0.0060(9) 0.0013(9)
O4 0.0252(12) 0.0175(11) 0.0179(11) -0.0025(9) 0.0051(9) -0.0032(9)
O15 0.0385(14) 0.0200(12) 0.0187(12) 0.0015(9) 0.0077(10) 0.0071(10)
O27 0.0218(12) 0.0234(12) 0.0193(11) -0.0030(9) -0.0009(9) 0.0007(9)
O29 0.0266(12) 0.0179(11) 0.0199(11) -0.0012(9) 0.0072(9) 0.0061(9)
O25 0.0272(13) 0.0168(11) 0.0269(12) 0.0026(9) 0.0066(10) 0.0020(9)
O3 0.0219(12) 0.0170(11) 0.0233(12) -0.0024(9) 0.0094(9) -0.0007(9)
O32 0.0363(13) 0.0208(12) 0.0130(11) 0.0025(9) 0.0079(10) 0.0013(10)
O39 0.0262(12) 0.0195(11) 0.0204(12) 0.0023(9) 0.0026(10) -0.0088(9)
O2 0.0312(13) 0.0231(12) 0.0258(12) 0.0027(10) 0.0136(10) -0.0021(10)
O26 0.0248(13) 0.0321(13) 0.0223(12) 0.0011(10) 0.0042(10) -0.0137(10)
O36 0.0272(13) 0.0222(12) 0.0271(12) -0.0054(10) 0.0083(10) 0.0078(10)
O34 0.0193(12) 0.0209(12) 0.0316(13) -0.0012(10) 0.0014(10) 0.0016(9)
O38 0.0264(12) 0.0156(11) 0.0200(11) 0.0035(9) 0.0026(9) 0.0030(9)
O12 0.0314(13) 0.0316(13) 0.0174(12) -0.0058(10) 0.0071(10) -0.0012(10)
O13 0.0231(12) 0.0235(12) 0.0280(13) -0.0069(10) 0.0027(10) -0.0042(9)
O7 0.0380(14) 0.0282(13) 0.0272(13) 0.0051(10) 0.0147(11) 0.0116(11)
O16 0.0440(15) 0.0211(12) 0.0250(13) -0.0025(10) 0.0137(11) 0.0066(11)
O1 0.0208(12) 0.0234(12) 0.0286(12) -0.0034(10) 0.0053(10) -0.0019(9)
O35 0.0260(13) 0.0301(13) 0.0212(12) -0.0037(10) 0.0012(10) 0.0002(10)
O10 0.0211(12) 0.0229(12) 0.0268(12) -0.0074(10) -0.0006(10) 0.0080(9)
O8 0.0369(14) 0.0290(13) 0.0312(13) 0.0004(11) 0.0144(11) -0.0087(11)
O37 0.0270(13) 0.0415(15) 0.0243(12) 0.0046(11) 0.0082(10) -0.0065(11)
O9 0.0244(12) 0.0176(11) 0.0267(12) -0.0078(9) -0.0042(10) 0.0001(9)
O19 0.0373(15) 0.0306(14) 0.0313(14) -0.0047(11) 0.0120(11) -0.0038(11)
O21 0.0528(17) 0.0341(14) 0.0191(12) 0.0072(11) 0.0125(12) 0.0061(12)
O20 0.0268(14) 0.0317(14) 0.0600(18) 0.0116(13) 0.0108(13) 0.0033(11)
O6 0.0352(15) 0.0421(15) 0.0279(13) -0.0002(11) 0.0008(11) 0.0101(12)
C25 0.0286(18) 0.0120(15) 0.0283(18) -0.0010(13) 0.0076(15) 0.0027(13)
C73 0.0270(18) 0.0152(16) 0.0294(18) -0.0029(13) 0.0092(15) -0.0006(13)
C57 0.0310(19) 0.0205(16) 0.0212(17) -0.0068(13) 0.0166(14) -0.0015(14)
C94 0.0233(18) 0.0264(18) 0.0296(18) 0.0006(14) 0.0148(15) -0.0001(14)
C85 0.0282(19) 0.0210(17) 0.035(2) -0.0093(15) 0.0120(16) 0.0048(14)
C93 0.0243(17) 0.0205(16) 0.0160(15) -0.0041(13) 0.0106(13) 0.0017(13)
C101 0.0302(19) 0.0267(18) 0.0234(18) -0.0029(14) 0.0089(15) -0.0153(15)
O24A 0.0301(2) 0.0313(2) 0.0303(2) -0.00246(18) 0.00832(18) -0.00099(18)
C9 0.047(2) 0.0253(19) 0.039(2) 0.0016(16) 0.0234(19) -0.0142(17)
C60 0.0310(19) 0.0252(18) 0.0326(19) -0.0006(15) 0.0175(16) -0.0008(15)
C17 0.0251(18) 0.0255(18) 0.0254(18) -0.0014(14) 0.0083(14) 0.0102(14)
C95 0.040(2) 0.0215(18) 0.0298(19) -0.0017(15) 0.0170(16) 0.0052(15)
C37 0.032(2) 0.0232(18) 0.0301(19) -0.0064(15) 0.0126(16) -0.0023(14)
C18 0.038(2) 0.044(2) 0.034(2) 0.0073(18) 0.0158(18) 0.0097(18)
C77 0.0189(17) 0.0311(19) 0.0290(19) -0.0022(15) 0.0034(14) -0.0006(14)
C69 0.040(2) 0.0268(18) 0.0127(16) 0.0050(13) 0.0081(15) 0.0025(15)
C97 0.0310(19) 0.0275(19) 0.0198(17) 0.0058(14) -0.0009(15) 0.0066(15)
C33 0.0199(18) 0.036(2) 0.036(2) -0.0084(16) 0.0018(15) -0.0002(15)
C74 0.059(3) 0.0208(18) 0.0270(19) -0.0063(15) 0.0138(18) -0.0068(17)
C96 0.034(2) 0.0286(18) 0.0149(16) -0.0036(14) 0.0065(14) -0.0039(15)
C13 0.0257(18) 0.0231(18) 0.0251(18) -0.0054(14) -0.0041(14) -0.0038(14)
C81 0.0299(19) 0.040(2) 0.0173(17) -0.0061(15) 0.0027(15) 0.0028(16)
C5 0.0259(18) 0.0279(19) 0.0256(18) 0.0028(14) 0.0129(15) 0.0093(14)
C21 0.0233(18) 0.0287(18) 0.0217(17) 0.0061(14) 0.0070(14) 0.0024(14)
C58 0.047(2) 0.036(2) 0.0161(17) -0.0044(15) 0.0072(16) -0.0130(17)
C102 0.042(2) 0.049(2) 0.033(2) -0.0098(18) 0.0193(18) -0.0193(19)
O23A 0.0301(2) 0.0313(2) 0.0303(2) -0.00246(18) 0.00832(18) -0.00099(18)
C65 0.032(2) 0.043(2) 0.0258(19) -0.0055(16) 0.0100(16) -0.0240(17)
C59 0.058(3) 0.0242(19) 0.040(2) -0.0040(16) 0.032(2) 0.0057(17)
C61 0.0297(19) 0.0290(19) 0.0256(18) 0.0091(15) 0.0048(15) 0.0119(15)
C20 0.040(2) 0.0221(18) 0.037(2) 0.0006(16) 0.0077(17) 0.0063(16)
C1 0.030(2) 0.049(2) 0.027(2) -0.0022(17) -0.0035(16) 0.0081(17)
C89 0.029(2) 0.039(2) 0.039(2) 0.0090(18) 0.0147(17) -0.0081(17)
C88 0.042(2) 0.034(2) 0.041(2) -0.0101(17) 0.0224(19) 0.0058(17)
C45 0.050(2) 0.035(2) 0.0161(17) 0.0085(15) 0.0120(16) 0.0041(17)
O22A 0.0301(2) 0.0313(2) 0.0303(2) -0.00246(18) 0.00832(18) -0.00099(18)
C29 0.042(2) 0.037(2) 0.0170(17) -0.0064(15) 0.0086(16) 0.0018(17)
C22 0.033(2) 0.054(3) 0.0221(18) 0.0055(17) 0.0042(16) 0.0096(18)
C16 0.027(2) 0.040(2) 0.036(2) 0.0038(17) -0.0016(16) -0.0108(16)
C7 0.047(2) 0.032(2) 0.038(2) -0.0034(17) 0.0148(19) -0.0039(18)
C24 0.030(2) 0.044(2) 0.0274(19) -0.0016(17) 0.0078(16) 0.0097(17)
C76 0.035(2) 0.0217(19) 0.065(3) -0.0049(18) 0.017(2) 0.0033(16)
C86 0.043(2) 0.028(2) 0.061(3) -0.0133(19) 0.025(2) -0.0023(17)
C75 0.034(2) 0.0195(18) 0.048(2) 0.0002(16) 0.0141(18) -0.0047(15)
C104 0.058(3) 0.0223(19) 0.039(2) -0.0043(16) 0.014(2) -0.0112(18)
C79 0.027(2) 0.034(2) 0.045(2) -0.0040(17) 0.0087(17) -0.0068(16)
C28 0.039(2) 0.0218(19) 0.059(3) 0.0072(18) 0.019(2) 0.0000(16)
C82 0.047(2) 0.046(2) 0.0215(19) -0.0011(17) -0.0018(17) 0.0128(19)
C49B 0.0301(2) 0.0313(2) 0.0303(2) -0.00246(18) 0.00832(18) -0.00099(18)
C41 0.0214(19) 0.041(2) 0.051(3) 0.0065(19) 0.0080(18) -0.0011(16)
C87 0.040(2) 0.034(2) 0.047(2) -0.0041(18) 0.0094(19) 0.0180(18)
C6 0.037(2) 0.045(2) 0.042(2) 0.0041(18) 0.0220(18) 0.0142(18)
C53A 0.0301(2) 0.0313(2) 0.0303(2) -0.00246(18) 0.00832(18) -0.00099(18)
C84 0.053(3) 0.071(3) 0.024(2) -0.013(2) 0.0095(19) 0.007(2)
C100 0.045(2) 0.027(2) 0.060(3) 0.0173(19) -0.008(2) 0.0054(18)
C27 0.045(2) 0.028(2) 0.046(2) 0.0023(17) 0.0202(19) 0.0093(17)
C26 0.052(3) 0.0224(19) 0.038(2) 0.0009(16) -0.0031(19) 0.0109(17)
C19 0.028(2) 0.049(2) 0.037(2) 0.0014(18) 0.0022(17) 0.0177(18)
C45A 0.0301(2) 0.0313(2) 0.0303(2) -0.00246(18) 0.00832(18) -0.00099(18)
C14 0.0263(19) 0.037(2) 0.0293(19) 0.0011(16) -0.0042(15) -0.0040(16)
C103 0.037(2) 0.050(2) 0.036(2) -0.0048(19) 0.0009(18) -0.0207(19)
C70 0.046(2) 0.062(3) 0.033(2) -0.005(2) 0.0194(19) -0.014(2)
C80 0.033(2) 0.047(3) 0.069(3) -0.006(2) 0.021(2) 0.0059(19)
C23 0.053(3) 0.034(2) 0.039(2) 0.0073(17) 0.021(2) -0.0068(18)
C90 0.056(3) 0.038(2) 0.054(3) -0.009(2) 0.029(2) -0.003(2)
C99 0.046(3) 0.043(2) 0.051(3) 0.020(2) -0.022(2) -0.015(2)
C71 0.049(2) 0.041(2) 0.0170(17) -0.0030(16) 0.0084(16) 0.0008(18)
C8 0.038(2) 0.047(2) 0.036(2) -0.0029(19) 0.0019(18) 0.0116(19)
C40 0.089(4) 0.030(2) 0.031(2) -0.0008(17) 0.003(2) -0.009(2)
C11 0.053(3) 0.052(3) 0.044(2) -0.013(2) 0.019(2) -0.020(2)
C48 0.058(3) 0.050(3) 0.0222(19) 0.0024(18) 0.0059(18) -0.001(2)
C10 0.058(3) 0.058(3) 0.034(2) -0.004(2) 0.025(2) -0.030(2)
C30 0.051(3) 0.050(3) 0.028(2) -0.0001(18) 0.0174(19) 0.008(2)
C31 0.064(3) 0.054(3) 0.025(2) -0.0015(19) 0.005(2) 0.017(2)
C92 0.048(3) 0.042(3) 0.093(4) 0.005(2) 0.041(3) 0.001(2)
C72 0.086(3) 0.035(2) 0.023(2) 0.0135(17) 0.013(2) 0.021(2)
C15 0.054(3) 0.034(2) 0.044(2) -0.0187(19) -0.011(2) 0.0005(19)
C39 0.053(3) 0.039(2) 0.055(3) 0.004(2) 0.019(2) -0.009(2)
C63 0.048(3) 0.033(2) 0.090(4) 0.024(2) 0.001(3) 0.011(2)
C83 0.031(2) 0.073(3) 0.044(3) -0.002(2) -0.0013(19) -0.007(2)
C32 0.070(3) 0.057(3) 0.031(2) -0.025(2) 0.015(2) -0.015(2)
C2 0.057(3) 0.084(4) 0.028(2) -0.010(2) 0.001(2) -0.003(3)
C64 0.044(3) 0.050(3) 0.061(3) 0.021(2) -0.020(2) -0.014(2)
C66 0.091(4) 0.085(4) 0.083(4) -0.042(3) 0.065(3) -0.058(3)
C78 0.039(2) 0.079(3) 0.038(2) 0.013(2) -0.0109(19) -0.019(2)
C98 0.073(3) 0.103(4) 0.020(2) -0.001(2) 0.002(2) 0.032(3)
C38 0.049(3) 0.057(3) 0.086(4) -0.022(3) 0.027(3) 0.010(2)
C47 0.113(4) 0.059(3) 0.031(2) 0.023(2) 0.025(3) 0.037(3)
C51A 0.0301(2) 0.0313(2) 0.0303(2) -0.00246(18) 0.00832(18) -0.00099(18)
C48B 0.0301(2) 0.0313(2) 0.0303(2) -0.00246(18) 0.00832(18) -0.00099(18)
C62 0.064(3) 0.123(5) 0.029(2) 0.011(3) 0.005(2) 0.035(3)
C36 0.030(2) 0.132(5) 0.064(3) -0.037(3) 0.018(2) -0.004(3)
C4 0.078(4) 0.098(4) 0.060(3) -0.009(3) -0.016(3) 0.050(3)
C46 0.072(3) 0.050(3) 0.053(3) -0.007(2) 0.029(2) -0.021(2)
C12 0.063(3) 0.047(3) 0.082(4) 0.034(3) 0.033(3) 0.006(2)
C0AA 0.0301(2) 0.0313(2) 0.0303(2) -0.00246(18) 0.00832(18) -0.00099(18)
C91 0.066(3) 0.115(5) 0.054(3) 0.031(3) -0.018(3) -0.064(3)
C67 0.090(4) 0.036(3) 0.177(7) -0.031(4) 0.065(5) -0.035(3)
C56A 0.0301(2) 0.0313(2) 0.0303(2) -0.00246(18) 0.00832(18) -0.00099(18)
C54A 0.0301(2) 0.0313(2) 0.0303(2) -0.00246(18) 0.00832(18) -0.00099(18)
C3 0.051(3) 0.080(4) 0.073(4) 0.005(3) -0.003(3) -0.019(3)
C55B 0.0301(2) 0.0313(2) 0.0303(2) -0.00246(18) 0.00832(18) -0.00099(18)
C52A 0.0301(2) 0.0313(2) 0.0303(2) -0.00246(18) 0.00832(18) -0.00099(18)
C47B 0.0301(2) 0.0313(2) 0.0303(2) -0.00246(18) 0.00832(18) -0.00099(18)
C34 0.045(3) 0.079(4) 0.297(11) -0.085(6) 0.065(5) -0.037(3)
C68 0.087(5) 0.220(9) 0.070(4) 0.054(5) -0.038(3) -0.116(5)
C35 0.098(5) 0.225(9) 0.080(4) 0.069(5) 0.046(4) 0.113(6)
C44B 0.049(5) 0.079(7) 0.080(7) 0.015(5) 0.033(5) 0.008(5)
C42B 0.025(4) 0.050(5) 0.147(11) -0.015(6) 0.002(5) -0.007(4)
C48A 0.0301(2) 0.0313(2) 0.0303(2) -0.00246(18) 0.00832(18) -0.00099(18)
C43B 0.029(4) 0.083(7) 0.089(7) 0.024(6) 0.006(4) 0.015(4)
C42A 0.044(7) 0.091(11) 0.072(10) 0.054(9) -0.012(7) -0.035(7)
C43A 0.065(8) 0.069(9) 0.046(7) -0.004(6) -0.005(6) -0.008(7)
C44A 0.035(7) 0.091(10) 0.079(10) -0.022(8) 0.016(6) -0.003(6)
O22B 0.0301(2) 0.0313(2) 0.0303(2) -0.00246(18) 0.00832(18) -0.00099(18)
O23B 0.0301(2) 0.0313(2) 0.0303(2) -0.00246(18) 0.00832(18) -0.00099(18)
O24B 0.0301(2) 0.0313(2) 0.0303(2) -0.00246(18) 0.00832(18) -0.00099(18)
C53B 0.0301(2) 0.0313(2) 0.0303(2) -0.00246(18) 0.00832(18) -0.00099(18)
C49A 0.0301(2) 0.0313(2) 0.0303(2) -0.00246(18) 0.00832(18) -0.00099(18)
C45B 0.0301(2) 0.0313(2) 0.0303(2) -0.00246(18) 0.00832(18) -0.00099(18)
C50B 0.0301(2) 0.0313(2) 0.0303(2) -0.00246(18) 0.00832(18) -0.00099(18)
C51B 0.0301(2) 0.0313(2) 0.0303(2) -0.00246(18) 0.00832(18) -0.00099(18)
C52B 0.0301(2) 0.0313(2) 0.0303(2) -0.00246(18) 0.00832(18) -0.00099(18)
C46B 0.0301(2) 0.0313(2) 0.0303(2) -0.00246(18) 0.00832(18) -0.00099(18)
C46A 0.0301(2) 0.0313(2) 0.0303(2) -0.00246(18) 0.00832(18) -0.00099(18)
C47A 0.0301(2) 0.0313(2) 0.0303(2) -0.00246(18) 0.00832(18) -0.00099(18)
C55A 0.0301(2) 0.0313(2) 0.0303(2) -0.00246(18) 0.00832(18) -0.00099(18)
C54B 0.0301(2) 0.0313(2) 0.0303(2) -0.00246(18) 0.00832(18) -0.00099(18)
C56B 0.0301(2) 0.0313(2) 0.0303(2) -0.00246(18) 0.00832(18) -0.00099(18)

loop_
_atom_type_symbol
_atom_type_description
_atom_type_scat_dispersion_real
_atom_type_scat_dispersion_imag
_atom_type_scat_source
C C 0.0033 0.0016 'International Tables Vol C Tables 4.2.6.8 and 6.1.1.4'
H H 0.0000 0.0000 'International Tables Vol C Tables 4.2.6.8 and 6.1.1.4'
Mo Mo -1.6832 0.6857 'International Tables Vol C Tables 4.2.6.8 and 6.1.1.4'
O O 0.0106 0.0060 'International Tables Vol C Tables 4.2.6.8 and 6.1.1.4'
Si Si 0.0817 0.0704 'International Tables Vol C Tables 4.2.6.8 and 6.1.1.4'

loop_
_geom_angle_atom_site_label_1
_geom_angle_atom_site_label_2
_geom_angle_atom_site_label_3
_geom_angle
O31 Mo3 Si9 36.21(5)
O28 Mo3 Si9 113.78(7)
O28 Mo3 O31 88.40(8)
O28 Mo3 O30 131.44(9)
O28 Mo3 O29 92.70(9)
O30 Mo3 Si9 33.41(6)
O30 Mo3 O31 69.61(8)
O27 Mo3 Si9 110.83(8)
O27 Mo3 O31 100.41(9)
O27 Mo3 O28 112.62(10)
O27 Mo3 O30 113.64(10)
O27 Mo3 O29 104.66(10)
O29 Mo3 Si9 120.97(7)
O29 Mo3 O31 152.28(8)
O29 Mo3 O30 89.41(9)
O18 Mo2 Si6 36.15(5)
O14 Mo2 Si6 110.70(8)
O14 Mo2 O18 98.67(9)
O14 Mo2 O17 115.43(10)
O14 Mo2 O15 114.25(11)
O14 Mo2 O16 104.60(11)
O17 Mo2 Si6 33.35(6)
O17 Mo2 O18 69.50(8)
O15 Mo2 Si6 112.66(7)
O15 Mo2 O18 89.23(8)
O15 Mo2 O17 128.09(10)
O15 Mo2 O16 91.60(9)
O16 Mo2 Si6 121.87(7)
O16 Mo2 O18 154.01(9)
O16 Mo2 O17 89.89(9)
O5 Mo1 Si3 35.97(6)
O4 Mo1 Si3 33.02(6)
O4 Mo1 O5 68.99(8)
O3 Mo1 Si3 125.31(7)
O3 Mo1 O5 159.07(8)
O3 Mo1 O4 93.04(9)
O2 Mo1 Si3 109.33(7)
O2 Mo1 O5 90.10(9)
O2 Mo1 O4 121.90(9)
O2 Mo1 O3 90.68(9)
O1 Mo1 Si3 111.39(8)
O1 Mo1 O5 95.57(9)
O1 Mo1 O4 119.05(10)
O1 Mo1 O3 102.78(10)
O1 Mo1 O2 116.40(10)
O28 Si7 O33 113.38(12)
O28 Si7 O32 103.85(11)
O33 Si7 O32 107.23(12)
O34 Si7 O28 111.57(12)
O34 Si7 O33 108.12(12)
O34 Si7 O32 112.66(12)
O31 Si9 Mo3 50.91(7)
O30 Si9 Mo3 42.29(7)
O30 Si9 O31 93.20(10)
O39 Si9 Mo3 122.71(9)
O39 Si9 O31 106.29(11)
O39 Si9 O30 116.50(12)
O39 Si9 O38 108.19(12)
O38 Si9 Mo3 129.09(9)
O38 Si9 O31 115.97(11)
O38 Si9 O30 115.90(11)
O18 Si6 Mo2 51.07(7)
O17 Si6 Mo2 42.12(7)
O17 Si6 O18 93.19(10)
O25 Si6 Mo2 128.10(9)
O25 Si6 O18 115.48(12)
O25 Si6 O17 115.49(12)
O25 Si6 O26 108.64(12)
O26 Si6 Mo2 123.24(9)
O26 Si6 O18 106.47(11)
O26 Si6 O17 116.70(13)
O15 Si4 O19 113.32(13)
O15 Si4 O21 103.99(12)
O19 Si4 O21 106.29(13)
O20 Si4 O15 111.44(13)
O20 Si4 O19 109.05(13)
O20 Si4 O21 112.61(15)
O2 Si1 O7 113.72(12)
O2 Si1 O8 103.19(12)
O2 Si1 O6 114.07(13)
O7 Si1 O8 111.77(13)
O7 Si1 O6 107.30(13)
O6 Si1 O8 106.61(14)
O5 Si3 Mo1 51.90(7)
O4 Si3 Mo1 41.25(8)
O4 Si3 O5 93.15(11)
O12 Si3 Mo1 123.62(9)
O12 Si3 O5 107.91(12)
O12 Si3 O4 116.11(12)
O12 Si3 O13 109.50(12)
O13 Si3 Mo1 126.88(9)
O13 Si3 O5 114.08(12)
O13 Si3 O4 115.10(12)
O11 Si2 O3 105.21(11)
O11 Si2 O10 109.29(12)
O11 Si2 O9 113.98(12)
O10 Si2 O3 112.23(12)
O10 Si2 O9 106.19(11)
O9 Si2 O3 110.07(12)
O29 Si8 O36 104.29(11)
O29 Si8 O35 112.00(12)
O29 Si8 O37 113.54(13)
O35 Si8 O36 108.11(12)
O35 Si8 O37 106.17(12)
O37 Si8 O36 112.74(13)
O16 Si5 O24A 114.42(16)
O16 Si5 O22A 103.21(16)
O16 Si5 O22B 114.5(3)
O16 Si5 O23B 95.4(3)
O24A Si5 O22A 110.43(19)
O23A Si5 O16 112.88(16)
O23A Si5 O24A 105.96(19)
O23A Si5 O22A 109.97(19)
O22B Si5 O23B 104.2(4)
O24B Si5 O16 116.5(3)
O24B Si5 O22B 110.6(4)
O24B Si5 O23B 114.1(4)
Si9 O31 Mo3 92.88(9)
C93 O31 Mo3 135.59(16)
C93 O31 Si9 130.20(17)
Si6 O18 Mo2 92.77(9)
C57 O18 Mo2 135.87(17)
C57 O18 Si6 130.43(18)
Si7 O28 Mo3 159.54(13)
Si9 O30 Mo3 104.30(10)
C73 O33 Si7 135.0(2)
Si3 O5 Mo1 92.13(9)
C25 O5 Mo1 135.38(18)
C25 O5 Si3 132.43(19)
Si6 O17 Mo2 104.52(11)
C21 O11 Si2 137.0(2)
Si3 O4 Mo1 105.73(11)
Si4 O15 Mo2 163.02(15)
Si8 O29 Mo3 151.89(14)
C61 O25 Si6 134.1(2)
Si2 O3 Mo1 129.58(12)
C69 O32 Si7 132.6(2)
C101 O39 Si9 131.6(2)
Si1 O2 Mo1 167.09(15)
C65 O26 Si6 132.9(2)
C85 O36 Si8 132.7(2)
C77 O34 Si7 133.3(2)
C97 O38 Si9 134.5(2)
C29 O12 Si3 133.5(2)
C33 O13 Si3 135.6(2)
C5 O7 Si1 135.9(2)
Si5 O16 Mo2 138.41(15)
C81 O35 Si8 133.4(2)
C17 O10 Si2 133.8(2)
C9 O8 Si1 131.9(2)
C89 O37 Si8 135.1(2)
C13 O9 Si2 134.0(2)
C37 O19 Si4 136.1(2)
C45 O21 Si4 133.6(2)
C41 O20 Si4 132.0(2)
C1 O6 Si1 132.0(2)
O5 C25 C28 107.0(3)
O5 C25 C27 108.9(3)
O5 C25 C26 106.5(2)
C27 C25 C28 111.3(3)
C27 C25 C26 111.0(3)
C26 C25 C28 111.8(3)
O33 C73 C74 109.5(3)
O33 C73 C76 109.4(3)
O33 C73 C75 104.9(3)
C74 C73 C76 111.3(3)
C74 C73 C75 111.2(3)
C76 C73 C75 110.3(3)
O18 C57 C60 105.8(2)
O18 C57 C58 108.1(3)
O18 C57 C59 107.5(3)
C60 C57 C59 111.1(3)
C58 C57 C60 112.0(3)
C58 C57 C59 112.1(3)
H94A C94 H94B 109.5
H94A C94 H94C 109.5
H94B C94 H94C 109.5
C93 C94 H94A 109.5
C93 C94 H94B 109.5
C93 C94 H94C 109.5
O36 C85 C88 111.0(3)
O36 C85 C86 108.6(3)
O36 C85 C87 105.0(3)
C88 C85 C87 110.6(3)
C86 C85 C88 110.5(3)
C86 C85 C87 111.0(3)
O31 C93 C94 106.1(2)
O31 C93 C95 107.2(2)
O31 C93 C96 108.3(2)
C94 C93 C95 110.7(3)
C96 C93 C94 112.2(3)
C96 C93 C95 112.0(3)
O39 C101 C102 109.7(3)
O39 C101 C104 108.9(3)
O39 C101 C103 104.4(3)
C102 C101 C104 110.9(3)
C103 C101 C102 112.1(3)
C103 C101 C104 110.7(3)
C53A O24A Si5 139.1(4)
O8 C9 C11 103.7(3)
O8 C9 C10 110.8(3)
O8 C9 C12 110.5(3)
C10 C9 C11 110.4(3)
C12 C9 C11 109.8(4)
C12 C9 C10 111.4(4)
C57 C60 H60A 109.5
C57 C60 H60B 109.5
C57 C60 H60C 109.5
H60A C60 H60B 109.5
H60A C60 H60C 109.5
H60B C60 H60C 109.5
O10 C17 C18 110.5(3)
O10 C17 C20 108.9(3)
O10 C17 C19 105.0(3)
C18 C17 C20 111.2(3)
C18 C17 C19 111.1(3)
C19 C17 C20 110.0(3)
C93 C95 H95A 109.5
C93 C95 H95B 109.5
C93 C95 H95C 109.5
H95A C95 H95B 109.5
H95A C95 H95C 109.5
H95B C95 H95C 109.5
O19 C37 C40 109.3(3)
O19 C37 C39 104.0(3)
O19 C37 C38 110.4(3)
C40 C37 C39 110.8(3)
C40 C37 C38 113.4(4)
C38 C37 C39 108.5(3)
C17 C18 H18A 109.5
C17 C18 H18B 109.5
C17 C18 H18C 109.5
H18A C18 H18B 109.5
H18A C18 H18C 109.5
H18B C18 H18C 109.5
O34 C77 C79 111.4(3)
O34 C77 C80 105.3(3)
O34 C77 C78 107.5(3)
C80 C77 C79 109.8(3)
C80 C77 C78 112.3(3)
C78 C77 C79 110.4(3)
O32 C69 C70 108.3(3)
O32 C69 C71 105.3(3)
O32 C69 C72 110.5(3)
C70 C69 C71 111.0(3)
C70 C69 C72 111.0(3)
C72 C69 C71 110.6(3)
O38 C97 C100 104.4(3)
O38 C97 C99 109.5(3)
O38 C97 C98 108.4(3)
C100 C97 C98 109.9(3)
C99 C97 C100 111.1(3)
C99 C97 C98 113.2(4)
O13 C33 C36 112.3(3)
O13 C33 C34 105.1(3)
O13 C33 C35 107.1(3)
C36 C33 C34 109.7(5)
C35 C33 C36 111.7(5)
C35 C33 C34 110.8(5)
C73 C74 H74A 109.5
C73 C74 H74B 109.5
C73 C74 H74C 109.5
H74A C74 H74B 109.5
H74A C74 H74C 109.5
H74B C74 H74C 109.5
C93 C96 H96A 109.5
C93 C96 H96B 109.5
C93 C96 H96C 109.5
H96A C96 H96B 109.5
H96A C96 H96C 109.5
H96B C96 H96C 109.5
O9 C13 C16 109.1(3)
O9 C13 C14 110.2(3)
O9 C13 C15 105.1(3)
C16 C13 C14 111.0(3)
C16 C13 C15 110.7(3)
C15 C13 C14 110.5(3)
O35 C81 C82 111.8(3)
O35 C81 C84 108.0(3)
O35 C81 C83 105.1(3)
C82 C81 C84 111.1(3)
C82 C81 C83 109.9(3)
C83 C81 C84 110.8(3)
O7 C5 C7 107.5(3)
O7 C5 C6 105.0(3)
O7 C5 C8 111.5(3)
C7 C5 C6 110.5(3)
C7 C5 C8 111.0(3)
C8 C5 C6 111.2(3)
O11 C21 C22 110.0(3)
O11 C21 C24 105.2(3)
O11 C21 C23 108.5(3)
C24 C21 C22 110.0(3)
C24 C21 C23 111.2(3)
C23 C21 C22 111.7(3)
C57 C58 H58A 109.5
C57 C58 H58B 109.5
C57 C58 H58C 109.5
H58A C58 H58B 109.5
H58A C58 H58C 109.5
H58B C58 H58C 109.5
C101 C102 H10A 109.5
C101 C102 H10B 109.5
C101 C102 H10C 109.5
H10A C102 H10B 109.5
H10A C102 H10C 109.5
H10B C102 H10C 109.5
C49A O23A Si5 133.5(4)
O26 C65 C66 109.9(3)
O26 C65 C67 108.5(3)
O26 C65 C68 105.8(3)
C66 C65 C67 108.8(4)
C66 C65 C68 113.3(5)
C68 C65 C67 110.4(5)
C57 C59 H59A 109.5
C57 C59 H59B 109.5
C57 C59 H59C 109.5
H59A C59 H59B 109.5
H59A C59 H59C 109.5
H59B C59 H59C 109.5
O25 C61 C63 103.9(3)
O25 C61 C64 110.4(3)
O25 C61 C62 108.2(3)
C64 C61 C63 111.3(3)
C64 C61 C62 113.4(4)
C62 C61 C63 109.2(4)
C17 C20 H20A 109.5
C17 C20 H20B 109.5
C17 C20 H20C 109.5
H20A C20 H20B 109.5
H20A C20 H20C 109.5
H20B C20 H20C 109.5
O6 C1 C2 107.7(3)
O6 C1 C4 103.4(3)
O6 C1 C3 110.6(3)
C4 C1 C2 111.3(4)
C3 C1 C2 111.2(4)
C3 C1 C4 112.2(4)
O37 C89 C90 107.0(3)
O37 C89 C92 105.1(3)
O37 C89 C91 111.0(3)
C90 C89 C92 109.1(3)
C91 C89 C90 112.4(4)
C91 C89 C92 111.8(4)
C85 C88 H88A 109.5
C85 C88 H88B 109.5
C85 C88 H88C 109.5
H88A C88 H88B 109.5
H88A C88 H88C 109.5
H88B C88 H88C 109.5
O21 C45 C48 104.3(3)
O21 C45 C47 110.6(3)
O21 C45 C46 108.2(3)
C47 C45 C48 111.3(3)
C46 C45 C48 110.5(3)
C46 C45 C47 111.6(4)
C45A O22A Si5 129.3(3)
O12 C29 C30 104.7(3)
O12 C29 C31 109.2(3)
O12 C29 C32 109.0(3)
C30 C29 C32 110.2(3)
C31 C29 C30 110.6(3)
C31 C29 C32 112.8(3)
C21 C22 H22A 109.5
C21 C22 H22B 109.5
C21 C22 H22C 109.5
H22A C22 H22B 109.5
H22A C22 H22C 109.5
H22B C22 H22C 109.5
C13 C16 H16A 109.5
C13 C16 H16B 109.5
C13 C16 H16C 109.5
H16A C16 H16B 109.5
H16A C16 H16C 109.5
H16B C16 H16C 109.5
C5 C7 H7A 109.5
C5 C7 H7B 109.5
C5 C7 H7C 109.5
H7A C7 H7B 109.5
H7A C7 H7C 109.5
H7B C7 H7C 109.5
C21 C24 H24A 109.5
C21 C24 H24B 109.5
C21 C24 H24C 109.5
H24A C24 H24B 109.5
H24A C24 H24C 109.5
H24B C24 H24C 109.5
C73 C76 H76A 109.5
C73 C76 H76B 109.5
C73 C76 H76C 109.5
H76A C76 H76B 109.5
H76A C76 H76C 109.5
H76B C76 H76C 109.5
C85 C86 H86A 109.5
C85 C86 H86B 109.5
C85 C86 H86C 109.5
H86A C86 H86B 109.5
H86A C86 H86C 109.5
H86B C86 H86C 109.5
C73 C75 H75A 109.5
C73 C75 H75B 109.5
C73 C75 H75C 109.5
H75A C75 H75B 109.5
H75A C75 H75C 109.5
H75B C75 H75C 109.5
C101 C104 H10D 109.5
C101 C104 H10E 109.5
C101 C104 H10F 109.5
H10D C104 H10E 109.5
H10D C104 H10F 109.5
H10E C104 H10F 109.5
C77 C79 H79A 109.5
C77 C79 H79B 109.5
C77 C79 H79C 109.5
H79A C79 H79B 109.5
H79A C79 H79C 109.5
H79B C79 H79C 109.5
C25 C28 H28A 109.5
C25 C28 H28B 109.5
C25 C28 H28C 109.5
H28A C28 H28B 109.5
H28A C28 H28C 109.5
H28B C28 H28C 109.5
C81 C82 H82A 109.5
C81 C82 H82B 109.5
C81 C82 H82C 109.5
H82A C82 H82B 109.5
H82A C82 H82C 109.5
H82B C82 H82C 109.5
O23B C49B C50B 108.5(10)
O23B C49B C51B 101.6(9)
O23B C49B C52B 126.4(12)
C50B C49B C51B 83.5(7)
C52B C49B C50B 119.6(12)
C52B C49B C51B 105.7(11)
O20 C41 C44B 103.5(5)
O20 C41 C42B 112.8(4)
O20 C41 C43B 108.4(4)
O20 C41 C42A 114.3(5)
O20 C41 C43A 104.0(6)
O20 C41 C44A 105.0(5)
C44B C41 C42B 111.7(7)
C44B C41 C43B 111.9(6)
C43B C41 C42B 108.5(6)
C42A C41 C43A 114.5(9)
C42A C41 C44A 111.6(9)
C43A C41 C44A 106.6(8)
C85 C87 H87A 109.5
C85 C87 H87B 109.5
C85 C87 H87C 109.5
H87A C87 H87B 109.5
H87A C87 H87C 109.5
H87B C87 H87C 109.5
C5 C6 H6A 109.5
C5 C6 H6B 109.5
C5 C6 H6C 109.5
H6A C6 H6B 109.5
H6A C6 H6C 109.5
H6B C6 H6C 109.5
O24A C53A C54A 102.4(5)
O24A C53A C55A 108.2(5)
C56A C53A O24A 113.8(5)
C56A C53A C54A 110.4(5)
C56A C53A C55A 110.3(5)
C54A C53A C55A 111.5(5)
C81 C84 H84A 109.5
C81 C84 H84B 109.5
C81 C84 H84C 109.5
H84A C84 H84B 109.5
H84A C84 H84C 109.5
H84B C84 H84C 109.5
C97 C100 H10G 109.5
C97 C100 H10H 109.5
C97 C100 H10I 109.5
H10G C100 H10H 109.5
H10G C100 H10I 109.5
H10H C100 H10I 109.5
C25 C27 H27A 109.5
C25 C27 H27B 109.5
C25 C27 H27C 109.5
H27A C27 H27B 109.5
H27A C27 H27C 109.5
H27B C27 H27C 109.5
C25 C26 H26A 109.5
C25 C26 H26B 109.5
C25 C26 H26C 109.5
H26A C26 H26B 109.5
H26A C26 H26C 109.5
H26B C26 H26C 109.5
C17 C19 H19A 109.5
C17 C19 H19B 109.5
C17 C19 H19C 109.5
H19A C19 H19B 109.5
H19A C19 H19C 109.5
H19B C19 H19C 109.5
O22A C45A C48A 110.0(6)
O22A C45A C47A 96.6(4)
C48A C45A C47A 106.2(5)
C46A C45A O22A 116.2(6)
C46A C45A C48A 118.1(5)
C46A C45A C47A 107.0(5)
C13 C14 H14A 109.5
C13 C14 H14B 109.5
C13 C14 H14C 109.5
H14A C14 H14B 109.5
H14A C14 H14C 109.5
H14B C14 H14C 109.5
C101 C103 H10J 109.5
C101 C103 H10K 109.5
C101 C103 H10L 109.5
H10J C103 H10K 109.5
H10J C103 H10L 109.5
H10K C103 H10L 109.5
C69 C70 H70A 109.5
C69 C70 H70B 109.5
C69 C70 H70C 109.5
H70A C70 H70B 109.5
H70A C70 H70C 109.5
H70B C70 H70C 109.5
C77 C80 H80A 109.5
C77 C80 H80B 109.5
C77 C80 H80C 109.5
H80A C80 H80B 109.5
H80A C80 H80C 109.5
H80B C80 H80C 109.5
C21 C23 H23A 109.5
C21 C23 H23B 109.5
C21 C23 H23C 109.5
H23A C23 H23B 109.5
H23A C23 H23C 109.5
H23B C23 H23C 109.5
C89 C90 H90A 109.5
C89 C90 H90B 109.5
C89 C90 H90C 109.5
H90A C90 H90B 109.5
H90A C90 H90C 109.5
H90B C90 H90C 109.5
C97 C99 H99A 109.5
C97 C99 H99B 109.5
C97 C99 H99C 109.5
H99A C99 H99B 109.5
H99A C99 H99C 109.5
H99B C99 H99C 109.5
C69 C71 H71A 109.5
C69 C71 H71B 109.5
C69 C71 H71C 109.5
H71A C71 H71B 109.5
H71A C71 H71C 109.5
H71B C71 H71C 109.5
C5 C8 H8A 109.5
C5 C8 H8B 109.5
C5 C8 H8C 109.5
H8A C8 H8B 109.5
H8A C8 H8C 109.5
H8B C8 H8C 109.5
C37 C40 H40A 109.5
C37 C40 H40B 109.5
C37 C40 H40C 109.5
H40A C40 H40B 109.5
H40A C40 H40C 109.5
H40B C40 H40C 109.5
C9 C11 H11A 109.5
C9 C11 H11B 109.5
C9 C11 H11C 109.5
H11A C11 H11B 109.5
H11A C11 H11C 109.5
H11B C11 H11C 109.5
C45 C48 H48A 109.5
C45 C48 H48B 109.5
C45 C48 H48C 109.5
H48A C48 H48B 109.5
H48A C48 H48C 109.5
H48B C48 H48C 109.5
C9 C10 H10M 109.5
C9 C10 H10N 109.5
C9 C10 H10O 109.5
H10M C10 H10N 109.5
H10M C10 H10O 109.5
H10N C10 H10O 109.5
C29 C30 H30A 109.5
C29 C30 H30B 109.5
C29 C30 H30C 109.5
H30A C30 H30B 109.5
H30A C30 H30C 109.5
H30B C30 H30C 109.5
C29 C31 H31A 109.5
C29 C31 H31B 109.5
C29 C31 H31C 109.5
H31A C31 H31B 109.5
H31A C31 H31C 109.5
H31B C31 H31C 109.5
C89 C92 H92A 109.5
C89 C92 H92B 109.5
C89 C92 H92C 109.5
H92A C92 H92B 109.5
H92A C92 H92C 109.5
H92B C92 H92C 109.5
C69 C72 H72A 109.5
C69 C72 H72B 109.5
C69 C72 H72C 109.5
H72A C72 H72B 109.5
H72A C72 H72C 109.5
H72B C72 H72C 109.5
C13 C15 H15A 109.5
C13 C15 H15B 109.5
C13 C15 H15C 109.5
H15A C15 H15B 109.5
H15A C15 H15C 109.5
H15B C15 H15C 109.5
C37 C39 H39A 109.5
C37 C39 H39B 109.5
C37 C39 H39C 109.5
H39A C39 H39B 109.5
H39A C39 H39C 109.5
H39B C39 H39C 109.5
C61 C63 H63A 109.5
C61 C63 H63B 109.5
C61 C63 H63C 109.5
H63A C63 H63B 109.5
H63A C63 H63C 109.5
H63B C63 H63C 109.5
C81 C83 H83A 109.5
C81 C83 H83B 109.5
C81 C83 H83C 109.5
H83A C83 H83B 109.5
H83A C83 H83C 109.5
H83B C83 H83C 109.5
C29 C32 H32A 109.5
C29 C32 H32B 109.5
C29 C32 H32C 109.5
H32A C32 H32B 109.5
H32A C32 H32C 109.5
H32B C32 H32C 109.5
C1 C2 H2A 109.5
C1 C2 H2B 109.5
C1 C2 H2C 109.5
H2A C2 H2B 109.5
H2A C2 H2C 109.5
H2B C2 H2C 109.5
C61 C64 H64A 109.5
C61 C64 H64B 109.5
C61 C64 H64C 109.5
H64A C64 H64B 109.5
H64A C64 H64C 109.5
H64B C64 H64C 109.5
C65 C66 H66A 109.5
C65 C66 H66B 109.5
C65 C66 H66C 109.5
H66A C66 H66B 109.5
H66A C66 H66C 109.5
H66B C66 H66C 109.5
C77 C78 H78A 109.5
C77 C78 H78B 109.5
C77 C78 H78C 109.5
H78A C78 H78B 109.5
H78A C78 H78C 109.5
H78B C78 H78C 109.5
C97 C98 H98A 109.5
C97 C98 H98B 109.5
C97 C98 H98C 109.5
H98A C98 H98B 109.5
H98A C98 H98C 109.5
H98B C98 H98C 109.5
C37 C38 H38A 109.5
C37 C38 H38B 109.5
C37 C38 H38C 109.5
H38A C38 H38B 109.5
H38A C38 H38C 109.5
H38B C38 H38C 109.5
C45 C47 H47A 109.5
C45 C47 H47B 109.5
C45 C47 H47C 109.5
H47A C47 H47B 109.5
H47A C47 H47C 109.5
H47B C47 H47C 109.5
H51A C51A H51B 109.5
H51A C51A H51C 109.5
H51B C51A H51C 109.5
C49A C51A H51A 109.5
C49A C51A H51B 109.5
C49A C51A H51C 109.5
H48D C48B H48E 109.5
H48D C48B H48F 109.5
H48E C48B H48F 109.5
C45B C48B H48D 109.5
C45B C48B H48E 109.5
C45B C48B H48F 109.5
C61 C62 H62A 109.5
C61 C62 H62B 109.5
C61 C62 H62C 109.5
H62A C62 H62B 109.5
H62A C62 H62C 109.5
H62B C62 H62C 109.5
C33 C36 H36A 109.5
C33 C36 H36B 109.5
C33 C36 H36C 109.5
H36A C36 H36B 109.5
H36A C36 H36C 109.5
H36B C36 H36C 109.5
C1 C4 H4A 109.5
C1 C4 H4B 109.5
C1 C4 H4C 109.5
H4A C4 H4B 109.5
H4A C4 H4C 109.5
H4B C4 H4C 109.5
C45 C46 H46A 109.5
C45 C46 H46B 109.5
C45 C46 H46C 109.5
H46A C46 H46B 109.5
H46A C46 H46C 109.5
H46B C46 H46C 109.5
C9 C12 H12A 109.5
C9 C12 H12B 109.5
C9 C12 H12C 109.5
H12A C12 H12B 109.5
H12A C12 H12C 109.5
H12B C12 H12C 109.5
H0AA C0AA H0AB 109.5
H0AA C0AA H0AC 109.5
H0AB C0AA H0AC 109.5
C49A C0AA H0AA 109.5
C49A C0AA H0AB 109.5
C49A C0AA H0AC 109.5
C89 C91 H91A 109.5
C89 C91 H91B 109.5
C89 C91 H91C 109.5
H91A C91 H91B 109.5
H91A C91 H91C 109.5
H91B C91 H91C 109.5
C65 C67 H67A 109.5
C65 C67 H67B 109.5
C65 C67 H67C 109.5
H67A C67 H67B 109.5
H67A C67 H67C 109.5
H67B C67 H67C 109.5
C53A C56A H56A 109.5
C53A C56A H56B 109.5
C53A C56A H56C 109.5
H56A C56A H56B 109.5
H56A C56A H56C 109.5
H56B C56A H56C 109.5
C53A C54A H54A 109.5
C53A C54A H54B 109.5
C53A C54A H54C 109.5
H54A C54A H54B 109.5
H54A C54A H54C 109.5
H54B C54A H54C 109.5
C1 C3 H3A 109.5
C1 C3 H3B 109.5
C1 C3 H3C 109.5
H3A C3 H3B 109.5
H3A C3 H3C 109.5
H3B C3 H3C 109.5
H55A C55B H55B 109.5
H55A C55B H55C 109.5
H55B C55B H55C 109.5
C53B C55B H55A 109.5
C53B C55B H55B 109.5
C53B C55B H55C 109.5
H52A C52A H52B 109.5
H52A C52A H52C 109.5
H52B C52A H52C 109.5
C49A C52A H52A 109.5
C49A C52A H52B 109.5
C49A C52A H52C 109.5
H47D C47B H47E 109.5
H47D C47B H47F 109.5
H47E C47B H47F 109.5
C45B C47B H47D 109.5
C45B C47B H47E 109.5
C45B C47B H47F 109.5
C33 C34 H34A 109.5
C33 C34 H34B 109.5
C33 C34 H34C 109.5
H34A C34 H34B 109.5
H34A C34 H34C 109.5
H34B C34 H34C 109.5
C65 C68 H68A 109.5
C65 C68 H68B 109.5
C65 C68 H68C 109.5
H68A C68 H68B 109.5
H68A C68 H68C 109.5
H68B C68 H68C 109.5
C33 C35 H35A 109.5
C33 C35 H35B 109.5
C33 C35 H35C 109.5
H35A C35 H35B 109.5
H35A C35 H35C 109.5
H35B C35 H35C 109.5
C41 C44B H44A 109.5
C41 C44B H44B 109.5
C41 C44B H44C 109.5
H44A C44B H44B 109.5
H44A C44B H44C 109.5
H44B C44B H44C 109.5
C41 C42B H42A 109.5
C41 C42B H42B 109.5
C41 C42B H42C 109.5
H42A C42B H42B 109.5
H42A C42B H42C 109.5
H42B C42B H42C 109.5
C45A C48A H48G 109.5
C45A C48A H48H 109.5
C45A C48A H48I 109.5
H48G C48A H48H 109.5
H48G C48A H48I 109.5
H48H C48A H48I 109.5
C41 C43B H43A 109.5
C41 C43B H43B 109.5
C41 C43B H43C 109.5
H43A C43B H43B 109.5
H43A C43B H43C 109.5
H43B C43B H43C 109.5
C41 C42A H42D 109.5
C41 C42A H42E 109.5
C41 C42A H42F 109.5
H42D C42A H42E 109.5
H42D C42A H42F 109.5
H42E C42A H42F 109.5
C41 C43A H43D 109.5
C41 C43A H43E 109.5
C41 C43A H43F 109.5
H43D C43A H43E 109.5
H43D C43A H43F 109.5
H43E C43A H43F 109.5
C41 C44A H44D 109.5
C41 C44A H44E 109.5
C41 C44A H44F 109.5
H44D C44A H44E 109.5
H44D C44A H44F 109.5
H44E C44A H44F 109.5
Si5 O22B C45B 124.1(7)
C49B O23B Si5 149.5(8)
C53B O24B Si5 147.1(8)
C55B C53B O24B 118.7(12)
C55B C53B C54B 105.4(11)
C55B C53B C56B 104.0(10)
O24B C53B C54B 112.0(11)
O24B C53B C56B 97.2(9)
C54B C53B C56B 119.9(9)
O23A C49A C51A 106.7(5)
O23A C49A C52A 104.1(5)
C51A C49A C52A 102.1(5)
C0AA C49A O23A 118.1(5)
C0AA C49A C51A 117.2(6)
C0AA C49A C52A 106.7(5)
C47B C45B C48B 117.2(12)
C47B C45B O22B 115.1(13)
C47B C45B C46B 127.7(13)
O22B C45B C48B 86.8(8)
C46B C45B C48B 106.2(10)
C46B C45B O22B 94.1(8)
C49B C50B H50A 109.5
C49B C50B H50B 109.5
C49B C50B H50C 109.5
H50A C50B H50B 109.5
H50A C50B H50C 109.5
H50B C50B H50C 109.5
C49B C51B H51D 109.5
C49B C51B H51E 109.5
C49B C51B H51F 109.5
H51D C51B H51E 109.5
H51D C51B H51F 109.5
H51E C51B H51F 109.5
C49B C52B H52D 109.5
C49B C52B H52E 109.5
C49B C52B H52F 109.5
H52D C52B H52E 109.5
H52D C52B H52F 109.5
H52E C52B H52F 109.5
C45B C46B H46D 109.5
C45B C46B H46E 109.5
C45B C46B H46F 109.5
H46D C46B H46E 109.5
H46D C46B H46F 109.5
H46E C46B H46F 109.5
C45A C46A H46G 109.5
C45A C46A H46H 109.5
C45A C46A H46I 109.5
H46G C46A H46H 109.5
H46G C46A H46I 109.5
H46H C46A H46I 109.5
C45A C47A H47G 109.5
C45A C47A H47H 109.5
C45A C47A H47I 109.5
H47G C47A H47H 109.5
H47G C47A H47I 109.5
H47H C47A H47I 109.5
C53A C55A H55D 109.5
C53A C55A H55E 109.5
C53A C55A H55F 109.5
H55D C55A H55E 109.5
H55D C55A H55F 109.5
H55E C55A H55F 109.5
C53B C54B H54D 109.5
C53B C54B H54E 109.5
C53B C54B H54F 109.5
H54D C54B H54E 109.5
H54D C54B H54F 109.5
H54E C54B H54F 109.5
C53B C56B H56D 109.5
C53B C56B H56E 109.5
C53B C56B H56F 109.5
H56D C56B H56E 109.5
H56D C56B H56F 109.5
H56E C56B H56F 109.5

loop_
_geom_bond_atom_site_label_1
_geom_bond_atom_site_label_2
_geom_bond_distance
Mo3 Si9 2.8433(9)
Mo3 O31 2.2098(19)
Mo3 O28 1.901(2)
Mo3 O30 1.974(2)
Mo3 O27 1.662(2)
Mo3 O29 1.916(2)
Mo2 Si6 2.8445(9)
Mo2 O18 2.2154(19)
Mo2 O14 1.661(2)
Mo2 O17 1.971(2)
Mo2 O15 1.901(2)
Mo2 O16 1.923(2)
Mo1 Si3 2.8591(9)
Mo1 O5 2.251(2)
Mo1 O4 1.959(2)
Mo1 O3 1.920(2)
Mo1 O2 1.907(2)
Mo1 O1 1.665(2)
Si7 O28 1.614(2)
Si7 O33 1.614(2)
Si7 O32 1.622(2)
Si7 O34 1.613(2)
Si9 O31 1.682(2)
Si9 O30 1.616(2)
Si9 O39 1.602(2)
Si9 O38 1.604(2)
Si6 O18 1.680(2)
Si6 O17 1.615(2)
Si6 O25 1.602(2)
Si6 O26 1.602(2)
Si4 O15 1.611(2)
Si4 O19 1.613(3)
Si4 O21 1.614(2)
Si4 O20 1.608(3)
Si1 O2 1.601(2)
Si1 O7 1.607(2)
Si1 O8 1.627(2)
Si1 O6 1.609(2)
Si3 O5 1.681(2)
Si3 O4 1.618(2)
Si3 O12 1.598(2)
Si3 O13 1.600(2)
Si2 O11 1.617(2)
Si2 O3 1.627(2)
Si2 O10 1.618(2)
Si2 O9 1.619(2)
Si8 O29 1.608(2)
Si8 O36 1.625(2)
Si8 O35 1.616(2)
Si8 O37 1.617(2)
Si5 O16 1.610(2)
Si5 O24A 1.618(4)
Si5 O23A 1.586(4)
Si5 O22A 1.629(4)
Si5 O22B 1.615(7)
Si5 O23B 1.710(7)
Si5 O24B 1.533(7)
O31 C93 1.496(3)
O18 C57 1.491(3)
O33 C73 1.445(4)
O5 C25 1.483(4)
O11 C21 1.441(4)
O25 C61 1.453(4)
O32 C69 1.443(4)
O39 C101 1.451(4)
O26 C65 1.448(4)
O36 C85 1.447(4)
O34 C77 1.444(4)
O38 C97 1.453(4)
O12 C29 1.455(4)
O13 C33 1.454(4)
O7 C5 1.440(4)
O35 C81 1.446(4)
O10 C17 1.437(4)
O8 C9 1.446(4)
O37 C89 1.445(4)
O9 C13 1.450(4)
O19 C37 1.445(4)
O21 C45 1.447(4)
O20 C41 1.446(4)
O6 C1 1.460(4)
C25 C28 1.515(5)
C25 C27 1.512(5)
C25 C26 1.514(5)
C73 C74 1.516(5)
C73 C76 1.519(5)
C73 C75 1.521(4)
C57 C60 1.517(4)
C57 C58 1.513(5)
C57 C59 1.519(5)
C94 H94A 0.9800
C94 H94B 0.9800
C94 H94C 0.9800
C94 C93 1.513(4)
C85 C88 1.523(5)
C85 C86 1.516(5)
C85 C87 1.524(5)
C93 C95 1.524(4)
C93 C96 1.513(4)
C101 C102 1.518(5)
C101 C104 1.519(5)
C101 C103 1.513(5)
O24A C53A 1.408(8)
C9 C11 1.530(5)
C9 C10 1.524(5)
C9 C12 1.508(6)
C60 H60A 0.9800
C60 H60B 0.9800
C60 H60C 0.9800
C17 C18 1.511(5)
C17 C20 1.524(5)
C17 C19 1.519(5)
C95 H95A 0.9800
C95 H95B 0.9800
C95 H95C 0.9800
C37 C40 1.502(5)
C37 C39 1.515(5)
C37 C38 1.510(5)
C18 H18A 0.9800
C18 H18B 0.9800
C18 H18C 0.9800
C77 C79 1.533(5)
C77 C80 1.511(5)
C77 C78 1.518(5)
C69 C70 1.516(5)
C69 C71 1.520(5)
C69 C72 1.520(5)
C97 C100 1.511(5)
C97 C99 1.508(5)
C97 C98 1.512(5)
C33 C36 1.484(6)
C33 C34 1.493(6)
C33 C35 1.483(6)
C74 H74A 0.9800
C74 H74B 0.9800
C74 H74C 0.9800
C96 H96A 0.9800
C96 H96B 0.9800
C96 H96C 0.9800
C13 C16 1.515(5)
C13 C14 1.519(5)
C13 C15 1.518(5)
C81 C82 1.517(5)
C81 C84 1.520(5)
C81 C83 1.519(5)
C5 C7 1.514(5)
C5 C6 1.530(5)
C5 C8 1.516(5)
C21 C22 1.525(5)
C21 C24 1.518(5)
C21 C23 1.518(5)
C58 H58A 0.9800
C58 H58B 0.9800
C58 H58C 0.9800
C102 H10A 0.9800
C102 H10B 0.9800
C102 H10C 0.9800
O23A C49A 1.431(7)
C65 C66 1.481(5)
C65 C67 1.521(6)
C65 C68 1.486(6)
C59 H59A 0.9800
C59 H59B 0.9800
C59 H59C 0.9800
C61 C63 1.513(5)
C61 C64 1.484(5)
C61 C62 1.511(5)
C20 H20A 0.9800
C20 H20B 0.9800
C20 H20C 0.9800
C1 C2 1.512(6)
C1 C4 1.505(6)
C1 C3 1.497(6)
C89 C90 1.511(5)
C89 C92 1.533(5)
C89 C91 1.498(6)
C88 H88A 0.9800
C88 H88B 0.9800
C88 H88C 0.9800
C45 C48 1.520(5)
C45 C47 1.517(5)
C45 C46 1.517(6)
O22A C45A 1.448(8)
C29 C30 1.516(5)
C29 C31 1.512(5)
C29 C32 1.521(5)
C22 H22A 0.9800
C22 H22B 0.9800
C22 H22C 0.9800
C16 H16A 0.9800
C16 H16B 0.9800
C16 H16C 0.9800
C7 H7A 0.9800
C7 H7B 0.9800
C7 H7C 0.9800
C24 H24A 0.9800
C24 H24B 0.9800
C24 H24C 0.9800
C76 H76A 0.9800
C76 H76B 0.9800
C76 H76C 0.9800
C86 H86A 0.9800
C86 H86B 0.9800
C86 H86C 0.9800
C75 H75A 0.9800
C75 H75B 0.9800
C75 H75C 0.9800
C104 H10D 0.9800
C104 H10E 0.9800
C104 H10F 0.9800
C79 H79A 0.9800
C79 H79B 0.9800
C79 H79C 0.9800
C28 H28A 0.9800
C28 H28B 0.9800
C28 H28C 0.9800
C82 H82A 0.9800
C82 H82B 0.9800
C82 H82C 0.9800
C49B O23B 1.288(16)
C49B C50B 1.686(18)
C49B C51B 1.858(17)
C49B C52B 1.327(16)
C41 C44B 1.491(9)
C41 C42B 1.531(9)
C41 C43B 1.523(8)
C41 C42A 1.486(12)
C41 C43A 1.501(12)
C41 C44A 1.552(12)
C87 H87A 0.9800
C87 H87B 0.9800
C87 H87C 0.9800
C6 H6A 0.9800
C6 H6B 0.9800
C6 H6C 0.9800
C53A C56A 1.407(8)
C53A C54A 1.506(9)
C53A C55A 1.609(8)
C84 H84A 0.9800
C84 H84B 0.9800
C84 H84C 0.9800
C100 H10G 0.9800
C100 H10H 0.9800
C100 H10I 0.9800
C27 H27A 0.9800
C27 H27B 0.9800
C27 H27C 0.9800
C26 H26A 0.9800
C26 H26B 0.9800
C26 H26C 0.9800
C19 H19A 0.9800
C19 H19B 0.9800
C19 H19C 0.9800
C45A C48A 1.473(9)
C45A C46A 1.427(9)
C45A C47A 1.675(8)
C14 H14A 0.9800
C14 H14B 0.9800
C14 H14C 0.9800
C103 H10J 0.9800
C103 H10K 0.9800
C103 H10L 0.9800
C70 H70A 0.9800
C70 H70B 0.9800
C70 H70C 0.9800
C80 H80A 0.9800
C80 H80B 0.9800
C80 H80C 0.9800
C23 H23A 0.9800
C23 H23B 0.9800
C23 H23C 0.9800
C90 H90A 0.9800
C90 H90B 0.9800
C90 H90C 0.9800
C99 H99A 0.9800
C99 H99B 0.9800
C99 H99C 0.9800
C71 H71A 0.9800
C71 H71B 0.9800
C71 H71C 0.9800
C8 H8A 0.9800
C8 H8B 0.9800
C8 H8C 0.9800
C40 H40A 0.9800
C40 H40B 0.9800
C40 H40C 0.9800
C11 H11A 0.9800
C11 H11B 0.9800
C11 H11C 0.9800
C48 H48A 0.9800
C48 H48B 0.9800
C48 H48C 0.9800
C10 H10M 0.9800
C10 H10N 0.9800
C10 H10O 0.9800
C30 H30A 0.9800
C30 H30B 0.9800
C30 H30C 0.9800
C31 H31A 0.9800
C31 H31B 0.9800
C31 H31C 0.9800
C92 H92A 0.9800
C92 H92B 0.9800
C92 H92C 0.9800
C72 H72A 0.9800
C72 H72B 0.9800
C72 H72C 0.9800
C15 H15A 0.9800
C15 H15B 0.9800
C15 H15C 0.9800
C39 H39A 0.9800
C39 H39B 0.9800
C39 H39C 0.9800
C63 H63A 0.9800
C63 H63B 0.9800
C63 H63C 0.9800
C83 H83A 0.9800
C83 H83B 0.9800
C83 H83C 0.9800
C32 H32A 0.9800
C32 H32B 0.9800
C32 H32C 0.9800
C2 H2A 0.9800
C2 H2B 0.9800
C2 H2C 0.9800
C64 H64A 0.9800
C64 H64B 0.9800
C64 H64C 0.9800
C66 H66A 0.9800
C66 H66B 0.9800
C66 H66C 0.9800
C78 H78A 0.9800
C78 H78B 0.9800
C78 H78C 0.9800
C98 H98A 0.9800
C98 H98B 0.9800
C98 H98C 0.9800
C38 H38A 0.9800
C38 H38B 0.9800
C38 H38C 0.9800
C47 H47A 0.9800
C47 H47B 0.9800
C47 H47C 0.9800
C51A H51A 0.9800
C51A H51B 0.9800
C51A H51C 0.9800
C51A C49A 1.511(9)
C48B H48D 0.9800
C48B H48E 0.9800
C48B H48F 0.9800
C48B C45B 1.754(19)
C62 H62A 0.9800
C62 H62B 0.9800
C62 H62C 0.9800
C36 H36A 0.9800
C36 H36B 0.9800
C36 H36C 0.9800
C4 H4A 0.9800
C4 H4B 0.9800
C4 H4C 0.9800
C46 H46A 0.9800
C46 H46B 0.9800
C46 H46C 0.9800
C12 H12A 0.9800
C12 H12B 0.9800
C12 H12C 0.9800
C0AA H0AA 0.9800
C0AA H0AB 0.9800
C0AA H0AC 0.9800
C0AA C49A 1.417(9)
C91 H91A 0.9800
C91 H91B 0.9800
C91 H91C 0.9800
C67 H67A 0.9800
C67 H67B 0.9800
C67 H67C 0.9800
C56A H56A 0.9800
C56A H56B 0.9800
C56A H56C 0.9800
C54A H54A 0.9800
C54A H54B 0.9800
C54A H54C 0.9800
C3 H3A 0.9800
C3 H3B 0.9800
C3 H3C 0.9800
C55B H55A 0.9800
C55B H55B 0.9800
C55B H55C 0.9800
C55B C53B 1.336(18)
C52A H52A 0.9800
C52A H52B 0.9800
C52A H52C 0.9800
C52A C49A 1.643(7)
C47B H47D 0.9800
C47B H47E 0.9800
C47B H47F 0.9800
C47B C45B 1.179(15)
C34 H34A 0.9800
C34 H34B 0.9800
C34 H34C 0.9800
C68 H68A 0.9800
C68 H68B 0.9800
C68 H68C 0.9800
C35 H35A 0.9800
C35 H35B 0.9800
C35 H35C 0.9800
C44B H44A 0.9800
C44B H44B 0.9800
C44B H44C 0.9800
C42B H42A 0.9800
C42B H42B 0.9800
C42B H42C 0.9800
C48A H48G 0.9800
C48A H48H 0.9800
C48A H48I 0.9800
C43B H43A 0.9800
C43B H43B 0.9800
C43B H43C 0.9800
C42A H42D 0.9800
C42A H42E 0.9800
C42A H42F 0.9800
C43A H43D 0.9800
C43A H43E 0.9800
C43A H43F 0.9800
C44A H44D 0.9800
C44A H44E 0.9800
C44A H44F 0.9800
O22B C45B 1.672(16)
O24B C53B 1.424(17)
C53B C54B 1.534(18)
C53B C56B 1.895(16)
C45B C46B 1.549(18)
C50B H50A 0.9800
C50B H50B 0.9800
C50B H50C 0.9800
C51B H51D 0.9800
C51B H51E 0.9800
C51B H51F 0.9800
C52B H52D 0.9800
C52B H52E 0.9800
C52B H52F 0.9800
C46B H46D 0.9800
C46B H46E 0.9800
C46B H46F 0.9800
C46A H46G 0.9800
C46A H46H 0.9800
C46A H46I 0.9800
C47A H47G 0.9800
C47A H47H 0.9800
C47A H47I 0.9800
C55A H55D 0.9800
C55A H55E 0.9800
C55A H55F 0.9800
C54B H54D 0.9800
C54B H54E 0.9800
C54B H54F 0.9800
C56B H56D 0.9800
C56B H56E 0.9800
C56B H56F 0.9800

loop_
_geom_torsion_atom_site_label_1
_geom_torsion_atom_site_label_2
_geom_torsion_atom_site_label_3
_geom_torsion_atom_site_label_4
_geom_torsion
Mo3 Si9 O31 C93 168.2(3)
Mo3 Si9 O39 C101 131.1(2)
Mo3 Si9 O38 C97 -15.3(3)
Mo3 O31 C93 C94 -36.1(3)
Mo3 O31 C93 C95 -154.5(2)
Mo3 O31 C93 C96 84.5(3)
Mo2 Si6 O18 C57 -170.2(3)
Mo2 Si6 O25 C61 15.6(3)
Mo2 Si6 O26 C65 -125.7(3)
Mo2 O18 C57 C60 32.9(4)
Mo2 O18 C57 C58 -87.1(3)
Mo2 O18 C57 C59 151.7(2)
Mo1 Si3 O5 C25 -177.4(3)
Mo1 Si3 O12 C29 -148.3(3)
Mo1 Si3 O13 C33 27.8(4)
Mo1 O5 C25 C28 109.1(3)
Mo1 O5 C25 C27 -130.4(3)
Mo1 O5 C25 C26 -10.7(4)
Si7 O33 C73 C74 -56.8(4)
Si7 O33 C73 C76 65.5(4)
Si7 O33 C73 C75 -176.2(2)
Si7 O32 C69 C70 -78.7(4)
Si7 O32 C69 C71 162.5(2)
Si7 O32 C69 C72 43.1(4)
Si7 O34 C77 C79 -26.0(4)
Si7 O34 C77 C80 -145.0(3)
Si7 O34 C77 C78 95.1(4)
Si9 O31 C93 C94 160.8(2)
Si9 O31 C93 C95 42.5(3)
Si9 O31 C93 C96 -78.6(3)
Si9 O39 C101 C102 -41.3(4)
Si9 O39 C101 C104 80.1(3)
Si9 O39 C101 C103 -161.6(2)
Si9 O38 C97 C100 176.7(3)
Si9 O38 C97 C99 57.7(4)
Si9 O38 C97 C98 -66.1(4)
Si6 O18 C57 C60 -161.2(2)
Si6 O18 C57 C58 78.8(3)
Si6 O18 C57 C59 -42.5(4)
Si6 O25 C61 C63 -174.8(3)
Si6 O25 C61 C64 -55.4(4)
Si6 O25 C61 C62 69.3(4)
Si6 O26 C65 C66 44.2(5)
Si6 O26 C65 C67 -74.6(5)
Si6 O26 C65 C68 166.9(4)
Si4 O19 C37 C40 67.9(4)
Si4 O19 C37 C39 -173.7(3)
Si4 O19 C37 C38 -57.5(5)
Si4 O21 C45 C48 -157.1(3)
Si4 O21 C45 C47 -37.2(5)
Si4 O21 C45 C46 85.3(4)
Si4 O20 C41 C44B 98.5(5)
Si4 O20 C41 C42B -22.4(7)
Si4 O20 C41 C43B -142.5(5)
Si4 O20 C41 C42A 36.4(9)
Si4 O20 C41 C43A -89.2(7)
Si4 O20 C41 C44A 159.0(6)
Si1 O7 C5 C7 -89.1(4)
Si1 O7 C5 C6 153.3(3)
Si1 O7 C5 C8 32.8(4)
Si1 O8 C9 C11 162.4(3)
Si1 O8 C9 C10 43.9(5)
Si1 O8 C9 C12 -80.0(4)
Si1 O6 C1 C2 81.6(4)
Si1 O6 C1 C4 -160.4(3)
Si1 O6 C1 C3 -40.0(5)
Si3 O5 C25 C28 -74.5(3)
Si3 O5 C25 C27 45.9(4)
Si3 O5 C25 C26 165.7(2)
Si3 O12 C29 C30 170.8(2)
Si3 O12 C29 C31 52.3(4)
Si3 O12 C29 C32 -71.3(4)
Si3 O13 C33 C36 -26.7(5)
Si3 O13 C33 C34 -145.9(4)
Si3 O13 C33 C35 96.2(5)
Si2 O11 C21 C22 -52.0(4)
Si2 O11 C21 C24 -170.5(2)
Si2 O11 C21 C23 70.5(4)
Si2 O10 C17 C18 -50.7(4)
Si2 O10 C17 C20 71.7(4)
Si2 O10 C17 C19 -170.5(2)
Si2 O9 C13 C16 66.0(4)
Si2 O9 C13 C14 -56.2(4)
Si2 O9 C13 C15 -175.2(3)
Si8 O36 C85 C88 41.9(4)
Si8 O36 C85 C86 -79.8(4)
Si8 O36 C85 C87 161.4(3)
Si8 O35 C81 C82 -35.4(4)
Si8 O35 C81 C84 87.1(4)
Si8 O35 C81 C83 -154.6(3)
Si8 O37 C89 C90 -111.0(3)
Si8 O37 C89 C92 133.0(3)
Si8 O37 C89 C91 11.9(5)
Si5 O24A C53A C56A -75.3(7)
Si5 O24A C53A C54A 165.5(4)
Si5 O24A C53A C55A 47.6(7)
Si5 O23A C49A C51A -156.6(4)
Si5 O23A C49A C0AA 68.9(7)
Si5 O23A C49A C52A -49.1(6)
Si5 O22A C45A C48A -72.4(6)
Si5 O22A C45A C46A 65.1(7)
Si5 O22A C45A C47A 177.7(3)
Si5 O22B C45B C48B -87.0(8)
Si5 O22B C45B C47B 31.7(16)
Si5 O22B C45B C46B 167.0(7)
Si5 O24B C53B C55B 114.4(14)
Si5 O24B C53B C54B -122.3(13)
Si5 O24B C53B C56B 4.1(18)
O31 Si9 O30 Mo3 0.46(11)
O31 Si9 O39 C101 -175.2(3)
O31 Si9 O38 C97 -74.8(3)
O18 Si6 O17 Mo2 -0.78(12)
O18 Si6 O25 C61 74.8(3)
O18 Si6 O26 C65 -179.6(3)
O28 Si7 O33 C73 74.1(3)
O28 Si7 O32 C69 150.3(3)
O28 Si7 O34 C77 56.7(3)
O30 Si9 O31 Mo3 -0.40(10)
O30 Si9 O31 C93 167.8(2)
O30 Si9 O39 C101 82.6(3)
O30 Si9 O38 C97 33.0(3)
O33 Si7 O28 Mo3 -58.5(4)
O33 Si7 O32 C69 30.0(3)
O33 Si7 O34 C77 -178.0(3)
O5 Si3 O4 Mo1 -0.40(12)
O5 Si3 O12 C29 156.0(3)
O5 Si3 O13 C33 87.1(3)
O17 Si6 O18 Mo2 0.67(10)
O17 Si6 O18 C57 -169.5(2)
O17 Si6 O25 C61 -32.3(3)
O17 Si6 O26 C65 -77.3(3)
O11 Si2 O3 Mo1 -7.02(19)
O11 Si2 O10 C17 -147.2(3)
O11 Si2 O9 C13 -58.5(3)
O4 Si3 O5 Mo1 0.33(10)
O4 Si3 O5 C25 -177.1(3)
O4 Si3 O12 C29 -101.1(3)
O4 Si3 O13 C33 -18.9(3)
O15 Si4 O19 C37 -69.0(3)
O15 Si4 O21 C45 -162.2(3)
O15 Si4 O20 C41 -44.1(4)
O29 Si8 O36 C85 163.7(3)
O29 Si8 O35 C81 89.7(3)
O29 Si8 O37 C89 51.7(3)
O25 Si6 O18 Mo2 -119.59(11)
O25 Si6 O18 C57 70.2(3)
O25 Si6 O17 Mo2 119.48(12)
O25 Si6 O26 C65 55.4(3)
O3 Si2 O11 C21 144.7(3)
O3 Si2 O10 C17 96.5(3)
O3 Si2 O9 C13 59.4(3)
O32 Si7 O28 Mo3 -174.6(4)
O32 Si7 O33 C73 -171.9(3)
O32 Si7 O34 C77 -59.7(3)
O39 Si9 O31 Mo3 -119.20(10)
O39 Si9 O31 C93 49.0(3)
O39 Si9 O30 Mo3 110.44(12)
O39 Si9 O38 C97 166.0(3)
O2 Si1 O7 C5 34.0(4)
O2 Si1 O8 C9 171.3(3)
O2 Si1 O6 C1 85.3(3)
O26 Si6 O18 Mo2 119.74(11)
O26 Si6 O18 C57 -50.5(3)
O26 Si6 O17 Mo2 -111.01(13)
O26 Si6 O25 C61 -165.7(3)
O36 Si8 O29 Mo3 -156.0(3)
O36 Si8 O35 C81 -156.0(3)
O36 Si8 O37 C89 -66.6(3)
O34 Si7 O28 Mo3 63.8(4)
O34 Si7 O33 C73 -50.2(3)
O34 Si7 O32 C69 -88.8(3)
O38 Si9 O31 Mo3 120.53(11)
O38 Si9 O31 C93 -71.2(3)
O38 Si9 O30 Mo3 -120.53(12)
O38 Si9 O39 C101 -50.0(3)
O12 Si3 O5 Mo1 119.08(11)
O12 Si3 O5 C25 -58.4(3)
O12 Si3 O4 Mo1 -112.10(13)
O12 Si3 O13 C33 -151.8(3)
O13 Si3 O5 Mo1 -119.00(11)
O13 Si3 O5 C25 63.5(3)
O13 Si3 O4 Mo1 118.09(13)
O13 Si3 O12 C29 31.3(3)
O7 Si1 O2 Mo1 116.4(6)
O7 Si1 O8 C9 -66.1(3)
O7 Si1 O6 C1 -41.6(3)
O16 Si5 O24A C53A 49.9(6)
O16 Si5 O23A C49A 95.6(5)
O16 Si5 O22A C45A 131.4(5)
O16 Si5 O22B C45B -97.3(8)
O16 Si5 O23B C49B -155.3(17)
O16 Si5 O24B C53B -49.0(16)
O35 Si8 O29 Mo3 -39.3(3)
O35 Si8 O36 C85 44.4(3)
O35 Si8 O37 C89 175.2(3)
O10 Si2 O11 C21 24.0(3)
O10 Si2 O3 Mo1 111.74(16)
O10 Si2 O9 C13 -178.9(3)
O8 Si1 O2 Mo1 -122.4(7)
O8 Si1 O7 C5 -82.3(3)
O8 Si1 O6 C1 -161.5(3)
O37 Si8 O29 Mo3 80.9(3)
O37 Si8 O36 C85 -72.7(3)
O37 Si8 O35 C81 -34.8(3)
O9 Si2 O11 C21 -94.7(3)
O9 Si2 O3 Mo1 -130.23(16)
O9 Si2 O10 C17 -23.8(3)
O19 Si4 O15 Mo2 25.7(6)
O19 Si4 O21 C45 -42.3(4)
O19 Si4 O20 C41 -170.0(3)
O21 Si4 O15 Mo2 140.6(5)
O21 Si4 O19 C37 177.4(3)
O21 Si4 O20 C41 72.3(4)
O20 Si4 O15 Mo2 -97.8(5)
O20 Si4 O19 C37 55.8(3)
O20 Si4 O21 C45 77.0(3)
O6 Si1 O2 Mo1 -7.2(7)
O6 Si1 O7 C5 161.2(3)
O6 Si1 O8 C9 50.8(3)
O24A Si5 O16 Mo2 -108.6(3)
O24A Si5 O23A C49A -30.4(5)
O24A Si5 O22A C45A -105.9(5)
O23A Si5 O16 Mo2 130.1(2)
O23A Si5 O24A C53A 175.0(5)
O23A Si5 O22A C45A 10.7(5)
O22A Si5 O16 Mo2 11.4(3)
O22A Si5 O24A C53A -66.0(6)
O22A Si5 O23A C49A -149.7(5)
O22B Si5 O16 Mo2 56.3(4)
O22B Si5 O23B C49B -38.3(17)
O22B Si5 O24B C53B 177.9(15)
O23B Si5 O16 Mo2 164.6(3)
O23B Si5 O22B C45B 159.9(8)
O23B Si5 O24B C53B 60.8(16)
O24B Si5 O16 Mo2 -75.0(4)
O24B Si5 O22B C45B 36.8(9)
O24B Si5 O23B C49B 82.5(17)
C50B C49B O23B Si5 59(2)
C51B C49B O23B Si5 -28(2)
C52B C49B O23B Si5 -147.9(12)
